data_7705029
loop_
_publ_author_name
'Liu, Shuting'
'Lu, Jingjing'
'Li, Xiao-Lei'
'Zhu, Zhenhua'
'Tang, Jinkui'

_publ_section_title
;
 Counter anions influence the relaxation dynamics of phenoxy-bridged
 Dy<sub>2</sub> single molecule magnets.
;
_journal_issue 35
_journal_name_full 'Dalton transactions (Cambridge, England : 2003)'
_journal_page_first 12372
_journal_page_last 12379
_journal_paper_doi 10.1039/d0dt02451a
_journal_volume 49
_journal_year 2020
_chemical_formula_moiety 'C54 H52 Dy2 N12 O10, 2(C F3 O3 S), 0.5(C H2 Cl2), 3(C H4 O), 0.5(C H3 O)'
_chemical_formula_sum 'C60 H62.5 Cl Dy2 F6 N12 O19.5 S2'
_chemical_formula_weight 1806.32
_space_group_crystal_system triclinic
_space_group_IT_number 2
_space_group_name_Hall '-P 1'
_space_group_name_H-M_alt 'P -1'
_atom_sites_solution_hydrogens mixed
_atom_sites_solution_primary dual
_audit_creation_date 2020-08-01
_audit_creation_method
;
Olex2 1.3
(compiled 2020.07.31 svn.rc2a77460 for OlexSys, GUI svn.r6143)
;
_audit_update_record
;
2020-08-03 deposited with the CCDC.	2020-08-04 downloaded from the CCDC.
;
_cell_angle_alpha 95.9670(10)
_cell_angle_beta 100.081(2)
_cell_angle_gamma 90.9640(10)
_cell_formula_units_Z 4
_cell_length_a 15.7602(13)
_cell_length_b 18.2693(15)
_cell_length_c 24.804(2)
_cell_measurement_reflns_used 9600
_cell_measurement_temperature 273.15
_cell_measurement_theta_max 58.95
_cell_measurement_theta_min 3.98
_cell_volume 6988.9(10)
_computing_molecular_graphics 'Olex2 1.3 (Dolomanov et al., 2009)'
_computing_publication_material 'Olex2 1.3 (Dolomanov et al., 2009)'
_computing_structure_refinement 'SHELXL 2018/3 (Sheldrick, 2015)'
_computing_structure_solution 'XT  (Sheldrick, 2015)'
_diffrn_ambient_temperature 273.15
_diffrn_measured_fraction_theta_full 0.991
_diffrn_measured_fraction_theta_max 0.989
_diffrn_measurement_device_type 'CCD area detector'
_diffrn_measurement_method 'phi and omega scans'
_diffrn_radiation_monochromator graphite
_diffrn_radiation_type MoK\a
_diffrn_radiation_wavelength 0.71073
_diffrn_reflns_av_R_equivalents 0.0270
_diffrn_reflns_av_unetI/netI 0.0490
_diffrn_reflns_Laue_measured_fraction_full 0.991
_diffrn_reflns_Laue_measured_fraction_max 0.989
_diffrn_reflns_limit_h_max 19
_diffrn_reflns_limit_h_min -11
_diffrn_reflns_limit_k_max 22
_diffrn_reflns_limit_k_min -21
_diffrn_reflns_limit_l_max 30
_diffrn_reflns_limit_l_min -30
_diffrn_reflns_number 43444
_diffrn_reflns_point_group_measured_fraction_full 0.991
_diffrn_reflns_point_group_measured_fraction_max 0.989
_diffrn_reflns_theta_full 25.242
_diffrn_reflns_theta_max 26.045
_diffrn_reflns_theta_min 0.839
_diffrn_source_current 30.0
_diffrn_source_power 1.35
_diffrn_source_voltage 45.0
_exptl_absorpt_coefficient_mu 2.315
_exptl_absorpt_correction_T_max 0.357
_exptl_absorpt_correction_T_min 0.246
_exptl_absorpt_correction_type multi-scan
_exptl_crystal_colour 'metallic light colourless'
_exptl_crystal_colour_lustre metallic
_exptl_crystal_colour_modifier light
_exptl_crystal_colour_primary colourless
_exptl_crystal_density_diffrn 1.717
_exptl_crystal_description block
_exptl_crystal_F_000 3606
_exptl_crystal_size_max 0.15
_exptl_crystal_size_mid 0.12
_exptl_crystal_size_min 0.1
_refine_diff_density_max 2.153
_refine_diff_density_min -1.625
_refine_diff_density_rms 0.142
_refine_ls_extinction_method none
_refine_ls_goodness_of_fit_ref 1.027
_refine_ls_hydrogen_treatment mixed
_refine_ls_matrix_type full
_refine_ls_number_parameters 1883
_refine_ls_number_reflns 27313
_refine_ls_number_restraints 57
_refine_ls_restrained_S_all 1.036
_refine_ls_R_factor_all 0.0479
_refine_ls_R_factor_gt 0.0400
_refine_ls_shift/su_max 0.002
_refine_ls_shift/su_mean 0.000
_refine_ls_structure_factor_coef Fsqd
_refine_ls_weighting_details 'w=1/[\s^2^(Fo^2^)+(0.0639P)^2^+17.9911P] where P=(Fo^2^+2Fc^2^)/3'
_refine_ls_weighting_scheme calc
_refine_ls_wR_factor_gt 0.1099
_refine_ls_wR_factor_ref 0.1168
_reflns_Friedel_coverage 0.000
_reflns_number_gt 23369
_reflns_number_total 27313
_reflns_threshold_expression 'I > 2\s(I)'
_cod_data_source_file d0dt02451a2.cif
_cod_data_source_block Dy2-CF3SO3
_cod_depositor_comments
;
Adding full bibliography for 7705026--7705029.cif.

2024-09-02
Z value and formula fixed to values more according to usual
chemical conventions.                 miguel
;
_cod_original_formula_sum 'C120 H133 Cl2 Dy4 F12 N24 O39 S4'
_cod_original_formula_weight 3612.64
_cod_original_formula_moiety '2(C54 H52 Dy2 N12 O10), 4(C F3 O3 S), C H2 Cl2, 6(C H4 O), C H3 O'
_cod_original_formula_units_Z 2
_cod_original_cell_volume 6989.1(10)
_cod_database_code 7705029
_shelx_shelxl_version_number 2018/3
_shelx_space_group_comment
;
The symmetry employed for this shelxl refinement is uniquely defined
by the following loop, which should always be used as a source of
symmetry information in preference to the above space-group names.
They are only intended as comments.
;
_shelx_estimated_absorpt_t_max 0.802
_shelx_estimated_absorpt_t_min 0.723
_olex2_refinement_description
;
1. Fixed Uiso
 At 1.2 times of:
  All C(H) groups, All C(H,H) groups, All N(H) groups
 At 1.5 times of:
  All C(H,H,H) groups, All O(H) groups
2. Restrained distances
 C114-O37
 1.43 with sigma of 0.01
 O6-H6
 0.85 with sigma of 0.01
 O34-C116
 1.43 with sigma of 0.01
 C115-O33
 1.43 with sigma of 0.01
 C119-O35
 1.43 with sigma of 0.01
 C118-O38
 1.43 with sigma of 0.01
 O36-C117
 1.43 with sigma of 0.01
 O17-H17
 0.85 with sigma of 0.01
 O5-H5
 0.85 with sigma of 0.01
 O21-H21
 0.85 with sigma of 0.01
 O39-C120
 1.43 with sigma of 0.01
 Dy2-O4
 2.4 with sigma of 0.01
 C111-H6
 2.049627 with sigma of 0.02
 Dy2-H6
 3.03162 with sigma of 0.02
 Dy1-H5
 2.859937 with sigma of 0.02
 C105-H17
 1.899453 with sigma of 0.02
 Dy4-H17
 2.884764 with sigma of 0.02
 C109-H21
 1.902484 with sigma of 0.02
 Dy3-H21
 2.875728 with sigma of 0.02
 C107-H5
 1.893067 with sigma of 0.02
3. Rigid bond restraints
 C111, O6
 with sigma for 1-2 distances of 0.01 and sigma for 1-3 distances of 0.01
 C113, F12, F10, F11
 with sigma for 1-2 distances of 0.01 and sigma for 1-3 distances of 0.01
4. Uiso/Uaniso restraints and constraints
C111 \\sim O6: within 2A with sigma of 0.04 and sigma for terminal atoms of
0.08 within 2A
C113 \\sim F12 \\sim F11 \\sim F10: within 2A with sigma of 0.04 and sigma for
terminal atoms of 0.08 within 2A
Uanis(C111) \\sim Ueq: with sigma of 0.001 and sigma for terminal atoms of 0.002
5.a Secondary CH2 refined with riding coordinates:
 C112(H11V,H11W)
5.b Aromatic/amide H refined with riding coordinates:
 N17(H17A), N5(H5A), N8(H8), N23(H23A), N2(H2), N14(H14), N20(H20), N11(H11),
 C2(H2A), C3(H3), C6(H6A), C15(H15), C16(H16), C19(H19), C20(H20A), C21(H21A),
 C23(H23), C25(H25), C26(H26), C31(H31), C33(H33), C35(H35), C36(H36), C39(H39),
  C40(H40), C41(H41), C42(H42), C45(H45), C50(H50), C51(H51), C55(H55),
 C57(H57), C59(H59), C60(H60), C62(H62), C64(H64), C68(H68), C70(H70), C71(H71),
  C73(H73), C75(H75), C76(H76), C77(H77), C78(H78), C79(H79), C80(H80),
 C81(H81), C82(H82), C84(H84), C85(H85), C87(H87), C90(H90), C91(H91), C92(H92),
  C93(H93), C94(H94), C95(H95), C96(H96), C97(H97), C98(H98), C99(H99),
 C101(H101), C102(H102), C104(H104)
5.c Idealised Me refined as rotating group:
 C63(H63A,H63B,H63C), C66(H66A,H66B,H66C), C83(H83A,H83B,H83C), C86(H86A,H86B,
 H86C), C88(H88A,H88B,H88C), C100(H10J,H10K,H10L), C103(H10A,H10B,H10C),
 C105(H10M,H10N,H10O), C106(H10D,H10E,H10F), C107(H10G,H10H,H10I), C109(H10P,
 H10Q,H10R), C111(H11A,H11B,H11C), C114(H11P,H11Q,H11R), C115(H11D,H11E,H11F),
 C116(H11G,H11H,H11I), C117(H11M,H11N,H11O), C118(H11S,H11T,H11U), C119(H11J,
 H11K,H11L), C120(H12A,H12B,H12C)
5.d Idealised tetrahedral OH refined as rotating group:
 O33(H33A), O34(H34), O35(H35A), O36(H36A), O37(H37), O38(H38)
;
_platon_squeeze_void_probe_radius 1.20
_olex2_submission_special_instructions 'No special instructions were received'

loop_
_space_group_symop_operation_xyz
'x, y, z'
'-x, -y, -z'

loop_
_atom_site_label
_atom_site_type_symbol
_atom_site_fract_x
_atom_site_fract_y
_atom_site_fract_z
_atom_site_U_iso_or_equiv
_atom_site_adp_type
_atom_site_occupancy
_atom_site_site_symmetry_order
_atom_site_calc_flag
_atom_site_refinement_flags_posn
_atom_site_refinement_flags_adp
_atom_site_refinement_flags_occupancy
_atom_site_disorder_assembly
_atom_site_disorder_group
Dy1 Dy 0.18335(2) 0.13247(2) 0.17663(2) 0.01459(6) Uani 1 1 d D . . . .
Dy2 Dy 0.35756(2) 0.28931(2) 0.19040(2) 0.01559(6) Uani 1 1 d D . . . .
Dy3 Dy 0.71194(2) 0.79652(2) 0.30774(2) 0.01638(6) Uani 1 1 d D . . . .
Dy4 Dy 0.87680(2) 0.64205(2) 0.30572(2) 0.01640(6) Uani 1 1 d D . . . .
S1 S 0.30109(8) 0.00938(7) -0.07100(5) 0.0218(2) Uani 1 1 d . . . . .
S2 S -0.01893(8) 0.21981(7) 0.41951(5) 0.0254(3) Uani 1 1 d . . . . .
S3 S 0.57390(10) 0.31189(9) 0.45840(6) 0.0361(3) Uani 1 1 d . . . . .
S4 S 0.22026(13) 0.51438(12) -0.02848(8) 0.0562(5) Uani 1 1 d . . . . .
Cl1 Cl 0.73599(16) 0.10042(14) 0.52368(11) 0.0788(6) Uani 1 1 d . . . . .
Cl2 Cl 0.70185(18) 0.11547(15) 0.40647(11) 0.0883(7) Uani 1 1 d . . . . .
O2 O 0.3288(2) 0.16510(17) 0.20173(13) 0.0171(7) Uani 1 1 d . . . . .
O3 O 0.2117(2) 0.25987(17) 0.18865(13) 0.0173(7) Uani 1 1 d . . . . .
O27 O 0.8555(2) 0.76880(17) 0.29970(13) 0.0174(7) Uani 1 1 d . . . . .
O1 O 0.2311(2) 0.03408(18) 0.21634(13) 0.0195(7) Uani 1 1 d . . . . .
O23 O 0.9984(2) 0.67848(18) 0.28226(14) 0.0233(7) Uani 1 1 d . . . . .
O4 O 0.3100(2) 0.39583(17) 0.22029(13) 0.0209(7) Uani 1 1 d D . . . .
O13 O 0.6606(2) 0.59414(19) 0.19596(15) 0.0269(8) Uani 1 1 d . . . . .
O11 O 0.7314(2) 0.67129(17) 0.28893(14) 0.0197(7) Uani 1 1 d . . . . .
O18 O 0.5806(2) 0.75699(18) 0.26723(14) 0.0217(7) Uani 1 1 d . . . . .
O10 O 0.1245(2) 0.31394(19) 0.26424(14) 0.0261(8) Uani 1 1 d . . . . .
F1 F 0.1496(2) -0.0433(2) -0.12271(15) 0.0490(9) Uani 1 1 d . . . . .
O8 O 0.4244(2) 0.14267(19) 0.29547(14) 0.0237(7) Uani 1 1 d . . . . .
O12 O 0.3295(2) -0.0029(2) -0.12333(14) 0.0295(8) Uani 1 1 d . . . . .
O7 O 0.3385(2) -0.07364(19) 0.22597(15) 0.0250(8) Uani 1 1 d . . . . .
O14 O 0.9036(2) 0.84701(19) 0.22501(14) 0.0245(7) Uani 1 1 d . . . . .
O15 O 1.1366(2) 0.7648(2) 0.29996(16) 0.0302(8) Uani 1 1 d . . . . .
O16 O 0.4432(2) 0.6716(2) 0.26071(16) 0.0305(8) Uani 1 1 d . . . . .
O17 O 0.9959(2) 0.5724(2) 0.34940(16) 0.0294(8) Uani 1 1 d D . . . .
H17 H 1.0405(14) 0.6018(14) 0.3600(19) 0.044 Uiso 1 1 d D U . . .
O9 O 0.2026(2) 0.50192(19) 0.20672(16) 0.0293(8) Uani 1 1 d . . . . .
O19 O 0.2639(3) 0.0802(2) -0.06207(16) 0.0356(9) Uani 1 1 d . . . . .
O20 O -0.0493(3) 0.1741(2) 0.45613(16) 0.0352(9) Uani 1 1 d . . . . .
F2 F 0.1715(3) -0.0499(3) -0.03583(16) 0.0579(11) Uani 1 1 d . . . . .
N17 N 0.7209(3) 0.9117(2) 0.21158(17) 0.0222(9) Uani 1 1 d . . . . .
H17A H 0.719953 0.926325 0.179652 0.027 Uiso 1 1 calc R U . . .
O21 O 0.6068(2) 0.8709(2) 0.34648(16) 0.0320(9) Uani 1 1 d D . . . .
H21 H 0.562(2) 0.8450(13) 0.350(2) 0.048 Uiso 1 1 d D U . . .
N18 N 0.6739(3) 0.8491(2) 0.21732(16) 0.0188(8) Uani 1 1 d . . . . .
O22 O 0.0553(3) 0.2662(3) 0.44298(17) 0.0441(11) Uani 1 1 d . . . . .
O5 O 0.1064(2) 0.02045(19) 0.12922(16) 0.0288(8) Uani 1 1 d D . . . .
H5 H 0.138(2) -0.0165(9) 0.1353(19) 0.043 Uiso 1 1 d D U . . .
N24 N 0.9141(2) 0.7130(2) 0.39881(16) 0.0192(8) Uani 1 1 d . . . . .
N7 N 0.4308(2) 0.3273(2) 0.28809(16) 0.0194(8) Uani 1 1 d . . . . .
O24 O 0.3574(3) -0.0135(2) -0.02494(15) 0.0335(9) Uani 1 1 d . . . . .
N6 N 0.2618(3) 0.1021(2) 0.09828(15) 0.0180(8) Uani 1 1 d . . . . .
N5 N 0.2173(3) 0.1086(2) 0.04607(17) 0.0258(9) Uani 1 1 d . . . . .
H5A H 0.237429 0.090675 0.017633 0.031 Uiso 1 1 calc R U . . .
N8 N 0.5076(3) 0.2962(2) 0.30566(17) 0.0215(9) Uani 1 1 d . . . . .
H8 H 0.530606 0.302206 0.339992 0.026 Uiso 1 1 calc R U . . .
N1 N 0.1249(3) 0.1262(2) 0.26354(17) 0.0201(8) Uani 1 1 d . . . . .
F3 F 0.5222(3) 0.3992(2) 0.53466(18) 0.0688(13) Uani 1 1 d . . . . .
N19 N 0.8837(3) 0.5860(2) 0.21017(17) 0.0208(8) Uani 1 1 d . . . . .
N16 N 0.7754(2) 0.9207(2) 0.30561(16) 0.0182(8) Uani 1 1 d . . . . .
N9 N 0.5078(2) 0.2465(2) 0.21610(16) 0.0189(8) Uani 1 1 d . . . . .
F4 F 0.2347(3) -0.1230(2) -0.0885(2) 0.0662(13) Uani 1 1 d . . . . .
N12 N 0.2700(3) 0.2903(2) 0.09505(16) 0.0214(9) Uani 1 1 d . . . . .
N21 N 0.8095(3) 0.5158(2) 0.28028(17) 0.0213(9) Uani 1 1 d . . . . .
O25 O -0.0146(3) 0.1838(3) 0.36642(18) 0.0524(13) Uani 1 1 d . . . . .
O26 O 0.6157(3) 0.3257(3) 0.41323(16) 0.0472(12) Uani 1 1 d . . . . .
N23 N 0.9022(3) 0.6772(2) 0.44330(17) 0.0251(9) Uani 1 1 d . . . . .
H23A H 0.923534 0.695655 0.476293 0.030 Uiso 1 1 calc R U . . .
N10 N 0.4257(3) 0.2328(2) 0.11276(16) 0.0196(8) Uani 1 1 d . . . . .
N2 N 0.0485(3) 0.1604(2) 0.26688(17) 0.0240(9) Uani 1 1 d . . . . .
H2 H 0.029554 0.165115 0.297471 0.029 Uiso 1 1 calc R U . . .
O6 O 0.4257(3) 0.3857(2) 0.15049(18) 0.0416(11) Uani 1 1 d D U . . .
H6 H 0.471(2) 0.383(2) 0.136(2) 0.062 Uiso 1 1 d D U . . .
O28 O 0.4865(3) 0.2864(3) 0.4412(2) 0.0506(12) Uani 1 1 d . . . . .
N14 N 0.7252(3) 0.7677(2) 0.44094(18) 0.0270(10) Uani 1 1 d . . . . .
H14 H 0.712202 0.751201 0.469781 0.032 Uiso 1 1 calc R U . . .
N15 N 0.7806(3) 0.8609(2) 0.39878(17) 0.0205(8) Uani 1 1 d . . . . .
N13 N 0.6987(3) 0.7301(2) 0.39003(17) 0.0211(8) Uani 1 1 d . . . . .
N20 N 0.8340(3) 0.5227(2) 0.19161(18) 0.0259(9) Uani 1 1 d . . . . .
H20 H 0.826246 0.505832 0.157352 0.031 Uiso 1 1 calc R U . . .
N3 N 0.0345(2) 0.1773(2) 0.17499(17) 0.0199(8) Uani 1 1 d . . . . .
N11 N 0.3101(3) 0.2693(2) 0.05114(16) 0.0236(9) Uani 1 1 d . . . . .
H11 H 0.288258 0.279003 0.018499 0.028 Uiso 1 1 calc R U . . .
N22 N 0.8331(3) 0.5811(2) 0.38289(17) 0.0210(9) Uani 1 1 d . . . . .
C1 C 1.1006(3) 0.7452(3) 0.2460(2) 0.0252(11) Uani 1 1 d . . . . .
C2 C 0.9534(3) 0.7762(3) 0.4104(2) 0.0217(10) Uani 1 1 d . . . . .
H2A H 0.971860 0.793236 0.447340 0.026 Uiso 1 1 calc R U . . .
C3 C 0.3362(3) 0.0733(3) 0.1013(2) 0.0208(10) Uani 1 1 d . . . . .
H3 H 0.354113 0.055759 0.068706 0.025 Uiso 1 1 calc R U . . .
N4 N 0.1059(3) 0.1604(2) 0.08525(16) 0.0210(8) Uani 1 1 d . . . . .
C4 C 0.9710(3) 0.8229(2) 0.3691(2) 0.0191(10) Uani 1 1 d . . . . .
O29 O 0.2031(4) 0.5502(3) -0.0777(2) 0.0696(16) Uani 1 1 d . . . . .
C5 C 0.8247(3) 0.9270(3) 0.4035(2) 0.0224(10) Uani 1 1 d . . . . .
C6 C 1.0372(3) 0.8771(3) 0.3854(2) 0.0247(11) Uani 1 1 d . . . . .
H6A H 1.066283 0.883354 0.421668 0.030 Uiso 1 1 calc R U . . .
C7 C 0.5479(3) 0.2053(3) 0.1793(2) 0.0208(10) Uani 1 1 d . . . . .
C8 C 0.3853(3) 0.1108(2) 0.20128(19) 0.0156(9) Uani 1 1 d . . . . .
C9 C 0.2332(3) 0.0529(3) 0.31308(19) 0.0201(10) Uani 1 1 d . . . . .
F5 F -0.0843(3) 0.3320(3) 0.3717(2) 0.0867(17) Uani 1 1 d . . . . .
C10 C 0.6644(3) 0.6250(2) 0.2900(2) 0.0191(10) Uani 1 1 d . . . . .
C11 C 0.5013(3) 0.1981(3) 0.1215(2) 0.0207(10) Uani 1 1 d . . . . .
C12 C 0.3930(3) 0.0670(3) 0.1527(2) 0.0220(10) Uani 1 1 d . . . . .
C13 C 0.1418(3) 0.3385(3) 0.1243(2) 0.0231(10) Uani 1 1 d . . . . .
C14 C 0.3218(3) -0.0385(3) 0.2742(2) 0.0200(10) Uani 1 1 d . . . . .
C15 C 0.9225(3) 0.6117(3) 0.1736(2) 0.0245(11) Uani 1 1 d . . . . .
H15 H 0.906755 0.590909 0.137336 0.029 Uiso 1 1 calc R U . . .
C16 C 0.2698(3) 0.0342(3) 0.3655(2) 0.0263(11) Uani 1 1 d . . . . .
H16 H 0.251351 0.057264 0.396419 0.032 Uiso 1 1 calc R U . . .
C17 C 0.8245(3) 0.9589(3) 0.3507(2) 0.0209(10) Uani 1 1 d . . . . .
C18 C 0.6268(3) 0.5809(3) 0.2413(2) 0.0255(11) Uani 1 1 d . . . . .
C19 C 0.6605(3) 0.6663(3) 0.3886(2) 0.0257(11) Uani 1 1 d . . . . .
H19 H 0.651678 0.650375 0.421641 0.031 Uiso 1 1 calc R U . . .
C20 C 1.1320(3) 0.7657(3) 0.2012(2) 0.0314(12) Uani 1 1 d . . . . .
H20A H 1.180223 0.797400 0.206419 0.038 Uiso 1 1 calc R U . . .
C21 C 0.6186(3) 0.8244(3) 0.1742(2) 0.0234(10) Uani 1 1 d . . . . .
H21A H 0.620807 0.846173 0.142191 0.028 Uiso 1 1 calc R U . . .
C22 C 0.6308(3) 0.6185(3) 0.3383(2) 0.0240(11) Uani 1 1 d . . . . .
C23 C 0.1955(3) 0.3174(3) 0.0833(2) 0.0236(10) Uani 1 1 d . . . . .
H23 H 0.174476 0.323960 0.046745 0.028 Uiso 1 1 calc R U . . .
C24 C 0.2321(3) 0.4891(3) 0.2594(2) 0.0226(10) Uani 1 1 d . . . . .
C25 C 0.4024(3) 0.3697(3) 0.3266(2) 0.0213(10) Uani 1 1 d . . . . .
H25 H 0.430459 0.368326 0.362701 0.026 Uiso 1 1 calc R U . . .
C26 C 0.3565(3) -0.0557(3) 0.3256(2) 0.0253(11) Uani 1 1 d . . . . .
H26 H 0.396315 -0.092599 0.329858 0.030 Uiso 1 1 calc R U . . .
C27 C 0.3849(3) 0.2329(3) 0.0605(2) 0.0204(10) Uani 1 1 d . . . . .
C28 C 0.8558(3) 0.6118(3) 0.4341(2) 0.0240(10) Uani 1 1 d . . . . .
C29 C 0.9495(3) 0.8603(3) 0.2773(2) 0.0199(10) Uani 1 1 d . . . . .
C30 C 0.7724(3) 0.4803(3) 0.3161(2) 0.0221(10) Uani 1 1 d . . . . .
C31 C 0.4605(3) 0.0163(3) 0.1536(2) 0.0254(11) Uani 1 1 d . . . . .
H31 H 0.467642 -0.011561 0.121199 0.030 Uiso 1 1 calc R U . . .
C32 C 0.9883(3) 0.6702(3) 0.1850(2) 0.0219(10) Uani 1 1 d . . . . .
C33 C 0.0743(3) 0.3861(3) 0.1095(2) 0.0288(12) Uani 1 1 d . . . . .
H33 H 0.064598 0.401805 0.074503 0.035 Uiso 1 1 calc R U . . .
C34 C 0.5477(3) 0.2559(3) 0.26908(19) 0.0179(9) Uani 1 1 d . . . . .
C35 C 0.1016(4) 0.1591(3) -0.0123(2) 0.0288(11) Uani 1 1 d . . . . .
H35 H 0.127422 0.147049 -0.042835 0.035 Uiso 1 1 calc R U . . .
C36 C 0.4160(4) 0.1961(3) 0.0155(2) 0.0266(11) Uani 1 1 d . . . . .
H36 H 0.386750 0.197228 -0.020403 0.032 Uiso 1 1 calc R U . . .
C37 C 0.2920(3) 0.4310(2) 0.2644(2) 0.0189(10) Uani 1 1 d . . . . .
C38 C 0.5543(3) 0.7670(3) 0.1707(2) 0.0227(10) Uani 1 1 d . . . . .
C39 C 0.8668(3) 1.0243(3) 0.3481(2) 0.0273(11) Uani 1 1 d . . . . .
H39 H 0.900434 1.048993 0.379437 0.033 Uiso 1 1 calc R U . . .
C40 C 0.5042(3) 0.0479(3) 0.2508(2) 0.0236(10) Uani 1 1 d . . . . .
H40 H 0.539943 0.040138 0.283557 0.028 Uiso 1 1 calc R U . . .
C41 C 0.1610(3) 0.1004(3) 0.30792(19) 0.0211(10) Uani 1 1 d . . . . .
H41 H 0.138277 0.113591 0.339565 0.025 Uiso 1 1 calc R U . . .
C42 C 1.0919(4) 0.7395(3) 0.1482(2) 0.0324(13) Uani 1 1 d . . . . .
H42 H 1.112923 0.754377 0.118092 0.039 Uiso 1 1 calc R U . . .
C43 C 0.7726(3) 0.8320(3) 0.4453(2) 0.0220(10) Uani 1 1 d . . . . .
C44 C 0.2609(3) 0.0185(2) 0.26555(19) 0.0180(9) Uani 1 1 d . . . . .
C45 C 0.3098(3) 0.4587(3) 0.3642(2) 0.0306(12) Uani 1 1 d . . . . .
H45 H 0.335812 0.449342 0.399294 0.037 Uiso 1 1 calc R U . . .
C46 C 0.7684(3) 0.9494(3) 0.2572(2) 0.0220(10) Uani 1 1 d . . . . .
C47 C 0.7970(3) 0.4866(3) 0.2276(2) 0.0237(10) Uani 1 1 d . . . . .
C48 C 0.3317(3) 0.4181(3) 0.3177(2) 0.0244(11) Uani 1 1 d . . . . .
C49 C 0.1043(3) 0.3395(3) 0.2142(2) 0.0219(10) Uani 1 1 d . . . . .
C50 C 0.3315(3) -0.0172(3) 0.3721(2) 0.0291(12) Uani 1 1 d . . . . .
H50 H 0.357095 -0.026673 0.407280 0.035 Uiso 1 1 calc R U . . .
C51 C -0.1185(3) 0.2475(3) 0.1799(3) 0.0322(13) Uani 1 1 d . . . . .
H51 H -0.170237 0.270776 0.181271 0.039 Uiso 1 1 calc R U . . .
C52 C 1.0256(3) 0.6979(3) 0.2387(2) 0.0218(10) Uani 1 1 d . . . . .
C53 C 0.5349(3) 0.7386(3) 0.2184(2) 0.0210(10) Uani 1 1 d . . . . .
C54 C 0.7899(3) 0.5141(3) 0.3739(2) 0.0233(10) Uani 1 1 d . . . . .
C55 C 0.7478(4) 0.4222(3) 0.2079(2) 0.0307(12) Uani 1 1 d . . . . .
H55 H 0.739971 0.403712 0.170970 0.037 Uiso 1 1 calc R U . . .
C56 C 0.0034(3) 0.1867(3) 0.2216(2) 0.0228(10) Uani 1 1 d . . . . .
C57 C 0.6273(3) 0.2262(3) 0.2877(2) 0.0240(10) Uani 1 1 d . . . . .
H57 H 0.653439 0.234347 0.324519 0.029 Uiso 1 1 calc R U . . .
C58 C 0.1415(3) 0.1434(3) 0.0399(2) 0.0228(10) Uani 1 1 d . . . . .
C59 C 0.5674(3) 0.5632(3) 0.3384(2) 0.0300(12) Uani 1 1 d . . . . .
H59 H 0.547940 0.556541 0.370873 0.036 Uiso 1 1 calc R U . . .
C60 C 0.5635(3) 0.5282(3) 0.2422(3) 0.0299(12) Uani 1 1 d . . . . .
H60 H 0.540119 0.498596 0.210075 0.036 Uiso 1 1 calc R U . . .
C61 C 0.9237(3) 0.8148(2) 0.3157(2) 0.0183(9) Uani 1 1 d . . . . .
C62 C 0.8378(4) 0.5793(3) 0.4804(2) 0.0334(13) Uani 1 1 d . . . . .
H62 H 0.855744 0.601784 0.516117 0.040 Uiso 1 1 calc R U . . .
F6 F 0.6363(4) 0.4364(4) 0.5120(3) 0.141(4) Uani 1 1 d . . . . .
C63 C 0.3675(4) 0.6264(4) 0.2590(3) 0.0403(15) Uani 1 1 d . . . . .
H63A H 0.373229 0.579344 0.239058 0.060 Uiso 1 1 calc R U . . .
H63B H 0.317939 0.649797 0.240916 0.060 Uiso 1 1 calc R U . . .
H63C H 0.360451 0.619691 0.295863 0.060 Uiso 1 1 calc R U . . .
C64 C -0.0857(3) 0.2398(3) 0.1304(2) 0.0281(11) Uani 1 1 d . . . . .
H64 H -0.114678 0.258459 0.099066 0.034 Uiso 1 1 calc R U . . .
C65 C -0.0102(3) 0.2040(3) 0.1295(2) 0.0225(10) Uani 1 1 d . . . . .
C66 C 0.0848(4) 0.3478(3) 0.3075(2) 0.0349(13) Uani 1 1 d . . . . .
H66A H 0.108341 0.328921 0.341487 0.052 Uiso 1 1 calc R U . . .
H66B H 0.023724 0.337216 0.299059 0.052 Uiso 1 1 calc R U . . .
H66C H 0.095510 0.400151 0.311200 0.052 Uiso 1 1 calc R U . . .
C67 C 0.4602(3) 0.6915(3) 0.2118(2) 0.0256(11) Uani 1 1 d . . . . .
C68 C 0.8098(3) 1.0165(3) 0.2522(2) 0.0262(11) Uani 1 1 d . . . . .
H68 H 0.803793 1.035423 0.218396 0.031 Uiso 1 1 calc R U . . .
C69 C 0.0275(3) 0.1913(3) 0.0787(2) 0.0231(10) Uani 1 1 d . . . . .
C70 C 0.5032(4) 0.7445(3) 0.1189(2) 0.0333(12) Uani 1 1 d . . . . .
H70 H 0.516929 0.762253 0.087587 0.040 Uiso 1 1 calc R U . . .
C71 C 0.8633(3) 0.9628(3) 0.4534(2) 0.0270(11) Uani 1 1 d . . . . .
H71 H 0.893781 1.007272 0.455279 0.032 Uiso 1 1 calc R U . . .
C72 C 0.4402(3) 0.0993(3) 0.2506(2) 0.0202(10) Uani 1 1 d . . . . .
C73 C 0.0389(3) 0.3876(3) 0.1996(2) 0.0285(12) Uani 1 1 d . . . . .
H73 H 0.005763 0.405399 0.225377 0.034 Uiso 1 1 calc R U . . .
C74 C 0.1541(3) 0.3117(2) 0.1753(2) 0.0202(10) Uani 1 1 d . . . . .
C75 C 0.7231(4) 0.4162(3) 0.2998(2) 0.0321(12) Uani 1 1 d . . . . .
H75 H 0.698325 0.392794 0.325104 0.039 Uiso 1 1 calc R U . . .
C76 C 0.5344(3) 0.1599(3) 0.0794(2) 0.0282(11) Uani 1 1 d . . . . .
H76 H 0.585636 0.135247 0.086786 0.034 Uiso 1 1 calc R U . . .
C77 C -0.0750(3) 0.2214(3) 0.2255(2) 0.0256(11) Uani 1 1 d . . . . .
H77 H -0.096164 0.226034 0.258377 0.031 Uiso 1 1 calc R U . . .
C78 C 0.6654(3) 0.1849(3) 0.2503(2) 0.0266(11) Uani 1 1 d . . . . .
H78 H 0.717944 0.163897 0.261674 0.032 Uiso 1 1 calc R U . . .
C79 C 0.8586(3) 1.0532(3) 0.2978(2) 0.0289(12) Uani 1 1 d . . . . .
H79 H 0.886548 1.097706 0.295499 0.035 Uiso 1 1 calc R U . . .
C80 C 0.7929(4) 0.5135(3) 0.4704(3) 0.0380(14) Uani 1 1 d . . . . .
H80 H 0.777902 0.491215 0.499607 0.046 Uiso 1 1 calc R U . . .
O30 O 0.6224(4) 0.2736(4) 0.4996(2) 0.087(2) Uani 1 1 d . . . . .
C81 C 1.0593(3) 0.9211(3) 0.3480(2) 0.0300(12) Uani 1 1 d . . . . .
H81 H 1.102834 0.957298 0.358987 0.036 Uiso 1 1 calc R U . . .
C82 C 0.0227(3) 0.4095(3) 0.1468(3) 0.0320(13) Uani 1 1 d . . . . .
H82 H -0.022950 0.439724 0.136664 0.038 Uiso 1 1 calc R U . . .
C83 C 0.3969(3) -0.1333(3) 0.2300(2) 0.0304(12) Uani 1 1 d . . . . .
H83A H 0.452182 -0.115270 0.250069 0.046 Uiso 1 1 calc R U . . .
H83B H 0.402762 -0.154003 0.193688 0.046 Uiso 1 1 calc R U . . .
H83C H 0.374570 -0.170580 0.248875 0.046 Uiso 1 1 calc R U . . .
C84 C 0.6262(3) 0.1741(3) 0.1951(2) 0.0252(11) Uani 1 1 d . . . . .
H84 H 0.652298 0.146305 0.169368 0.030 Uiso 1 1 calc R U . . .
F7 F 0.5208(5) 0.4442(2) 0.4580(2) 0.102(2) Uani 1 1 d . . . . .
C85 C 0.4904(4) 0.1586(3) 0.0260(2) 0.0308(12) Uani 1 1 d . . . . .
H85 H 0.511297 0.132370 -0.002797 0.037 Uiso 1 1 calc R U . . .
C86 C 0.6172(4) 0.5596(3) 0.1442(2) 0.0382(14) Uani 1 1 d . . . . .
H86A H 0.647827 0.571279 0.115765 0.057 Uiso 1 1 calc R U . . .
H86B H 0.559667 0.576954 0.136712 0.057 Uiso 1 1 calc R U . . .
H86C H 0.615015 0.507198 0.145136 0.057 Uiso 1 1 calc R U . . .
C87 C 1.0225(4) 0.6923(3) 0.1399(2) 0.0313(12) Uani 1 1 d . . . . .
H87 H 0.997089 0.674166 0.104146 0.038 Uiso 1 1 calc R U . . .
C88 C 0.9307(4) 0.8859(3) 0.1836(2) 0.0330(12) Uani 1 1 d . . . . .
H88A H 0.893468 0.872057 0.148930 0.049 Uiso 1 1 calc R U . . .
H88B H 0.988883 0.873879 0.180551 0.049 Uiso 1 1 calc R U . . .
H88C H 0.928082 0.937925 0.193489 0.049 Uiso 1 1 calc R U . . .
C89 C 0.2094(4) -0.0551(3) -0.0799(2) 0.0340(13) Uani 1 1 d . . . . .
C90 C 0.5343(4) 0.5191(3) 0.2911(3) 0.0337(13) Uani 1 1 d . . . . .
H90 H 0.492197 0.483036 0.291576 0.040 Uiso 1 1 calc R U . . .
C91 C 0.7690(4) 0.4791(3) 0.4168(2) 0.0323(12) Uani 1 1 d . . . . .
H91 H 0.739719 0.433546 0.410140 0.039 Uiso 1 1 calc R U . . .
C92 C 0.4336(4) 0.6968(3) 0.1139(3) 0.0393(14) Uani 1 1 d . . . . .
H92 H 0.400701 0.682245 0.079381 0.047 Uiso 1 1 calc R U . . .
C93 C 0.8092(3) 0.8656(3) 0.4979(2) 0.0274(11) Uani 1 1 d . . . . .
H93 H 0.802049 0.844550 0.529440 0.033 Uiso 1 1 calc R U . . .
C94 C 1.0167(3) 0.9114(3) 0.2937(2) 0.0264(11) Uani 1 1 d . . . . .
H94 H 1.033619 0.939720 0.268077 0.032 Uiso 1 1 calc R U . . .
C95 C 0.2110(3) 0.5284(3) 0.3051(2) 0.0306(12) Uani 1 1 d . . . . .
H95 H 0.171207 0.565257 0.301106 0.037 Uiso 1 1 calc R U . . .
C96 C 0.8560(4) 0.9310(3) 0.5014(2) 0.0360(13) Uani 1 1 d . . . . .
H96 H 0.882584 0.953864 0.535529 0.043 Uiso 1 1 calc R U . . .
C97 C -0.0150(4) 0.2076(3) 0.0280(2) 0.0329(12) Uani 1 1 d . . . . .
H97 H -0.068878 0.228461 0.024302 0.039 Uiso 1 1 calc R U . . .
C98 C 0.0252(4) 0.1921(3) -0.0177(2) 0.0351(13) Uani 1 1 d . . . . .
H98 H -0.001018 0.204472 -0.051932 0.042 Uiso 1 1 calc R U . . .
C99 C 0.5145(3) 0.0082(3) 0.2014(2) 0.0282(12) Uani 1 1 d . . . . .
H99 H 0.559169 -0.024380 0.201182 0.034 Uiso 1 1 calc R U . . .
C100 C 1.2122(4) 0.8123(3) 0.3105(3) 0.0403(15) Uani 1 1 d . . . . .
H10J H 1.199470 0.857091 0.294177 0.060 Uiso 1 1 calc R U . . .
H10K H 1.257355 0.788127 0.294908 0.060 Uiso 1 1 calc R U . . .
H10L H 1.230592 0.823360 0.349557 0.060 Uiso 1 1 calc R U . . .
C101 C 0.7113(4) 0.3872(3) 0.2448(3) 0.0336(13) Uani 1 1 d . . . . .
H101 H 0.678466 0.343898 0.233051 0.040 Uiso 1 1 calc R U . . .
C102 C 0.4121(4) 0.6700(3) 0.1610(3) 0.0356(13) Uani 1 1 d . . . . .
H102 H 0.364886 0.637537 0.157630 0.043 Uiso 1 1 calc R U . . .
C103 C 0.1415(4) 0.5580(3) 0.1984(3) 0.0362(13) Uani 1 1 d . . . . .
H10A H 0.092103 0.546438 0.214219 0.054 Uiso 1 1 calc R U . . .
H10B H 0.123871 0.560807 0.159661 0.054 Uiso 1 1 calc R U . . .
H10C H 0.167223 0.604401 0.215789 0.054 Uiso 1 1 calc R U . . .
C104 C 0.2493(4) 0.5130(3) 0.3577(3) 0.0363(14) Uani 1 1 d . . . . .
H104 H 0.234248 0.539259 0.388564 0.044 Uiso 1 1 calc R U . . .
C105 C 1.0095(4) 0.5144(3) 0.3844(3) 0.0428(15) Uani 1 1 d D . . . .
H10M H 0.967808 0.474936 0.370644 0.064 Uiso 1 1 calc R U . . .
H10N H 1.003258 0.532863 0.421084 0.064 Uiso 1 1 calc R U . . .
H10O H 1.066505 0.496513 0.384781 0.064 Uiso 1 1 calc R U . . .
F8 F -0.1148(6) 0.3213(4) 0.4511(3) 0.158(4) Uani 1 1 d . . . . .
C106 C 0.4734(4) 0.1304(3) 0.3471(2) 0.0291(12) Uani 1 1 d . . . . .
H10D H 0.458692 0.165328 0.375317 0.044 Uiso 1 1 calc R U . . .
H10E H 0.533732 0.136126 0.345912 0.044 Uiso 1 1 calc R U . . .
H10F H 0.461152 0.081363 0.354950 0.044 Uiso 1 1 calc R U . . .
F9 F -0.1755(3) 0.2516(5) 0.3833(4) 0.152(4) Uani 1 1 d . . . . .
C107 C 0.0408(4) -0.0017(3) 0.0826(3) 0.0399(14) Uani 1 1 d D . . . .
H10G H 0.014122 -0.047542 0.087517 0.060 Uiso 1 1 calc R U . . .
H10H H 0.066079 -0.007651 0.049960 0.060 Uiso 1 1 calc R U . . .
H10I H -0.001759 0.035283 0.079002 0.060 Uiso 1 1 calc R U . . .
C108 C 0.5631(5) 0.4021(4) 0.4932(3) 0.0507(18) Uani 1 1 d . . . . .
C109 C 0.6061(5) 0.9400(4) 0.3787(3) 0.058(2) Uani 1 1 d D . . . .
H10P H 0.551746 0.962282 0.368317 0.088 Uiso 1 1 calc R U . . .
H10Q H 0.651824 0.971691 0.372534 0.088 Uiso 1 1 calc R U . . .
H10R H 0.614149 0.932600 0.416996 0.088 Uiso 1 1 calc R U . . .
F10 F 0.1555(7) 0.5294(4) 0.0596(3) 0.161(3) Uani 1 1 d . U . . .
O31 O 0.1916(7) 0.4393(4) -0.0356(3) 0.125(3) Uani 1 1 d . . . . .
C110 C -0.1026(6) 0.2851(5) 0.4056(4) 0.071(3) Uani 1 1 d . . . . .
O32 O 0.3005(5) 0.5377(7) 0.0029(4) 0.148(4) Uani 1 1 d . . . . .
C111 C 0.3728(6) 0.4553(5) 0.1284(4) 0.071(2) Uani 1 1 d D U . . .
H11A H 0.347459 0.479809 0.157545 0.107 Uiso 1 1 calc R U . . .
H11B H 0.328199 0.438238 0.097924 0.107 Uiso 1 1 calc R U . . .
H11C H 0.411505 0.489041 0.116766 0.107 Uiso 1 1 calc R U . . .
C112 C 0.7516(6) 0.1509(5) 0.4718(4) 0.072(2) Uani 1 1 d . . . . .
H11V H 0.813057 0.155831 0.472168 0.087 Uiso 1 1 calc R U . . .
H11W H 0.730913 0.199963 0.479495 0.087 Uiso 1 1 calc R U . . .
C113 C 0.1446(12) 0.5581(6) 0.0119(5) 0.122(4) Uani 1 1 d . U . . .
F11 F 0.0680(7) 0.5396(8) -0.0130(6) 0.222(5) Uani 1 1 d . U . . .
F12 F 0.1547(10) 0.6268(4) 0.0181(4) 0.231(6) Uani 1 1 d . U . . .
O33 O 0.4676(3) -0.2140(2) 0.34749(16) 0.0360(9) Uani 1 1 d D . . . .
H33A H 0.468280 -0.247102 0.322576 0.054 Uiso 1 1 calc R U . . .
O34 O 0.2093(3) -0.0957(2) 0.13292(17) 0.0391(10) Uani 1 1 d D . . . .
H34 H 0.245321 -0.088518 0.161241 0.059 Uiso 1 1 calc R U . . .
O35 O 0.1271(3) 0.6667(2) 0.37781(18) 0.0429(10) Uani 1 1 d D . . . .
H35A H 0.124533 0.695251 0.354179 0.064 Uiso 1 1 calc R U . . .
O36 O 0.3176(3) 0.2781(3) 0.46101(18) 0.0597(14) Uani 1 1 d D . . . .
H36A H 0.369216 0.281222 0.459838 0.089 Uiso 1 1 calc R U . . .
O37 O 0.2329(5) 0.2954(3) -0.05621(18) 0.077(2) Uani 1 1 d D . . . .
H37 H 0.222483 0.339306 -0.055795 0.116 Uiso 1 1 calc R U . . .
O38 O 0.6972(5) 0.3159(4) 0.0745(3) 0.091(2) Uani 1 1 d D . . . .
H38 H 0.662919 0.347795 0.065990 0.136 Uiso 1 1 calc R U . . .
C114 C 0.2316(5) 0.2654(4) -0.1100(2) 0.0442(15) Uani 1 1 d D . . . .
H11P H 0.237738 0.213076 -0.110941 0.066 Uiso 1 1 calc R U . . .
H11Q H 0.278264 0.286752 -0.123959 0.066 Uiso 1 1 calc R U . . .
H11R H 0.177803 0.275399 -0.132377 0.066 Uiso 1 1 calc R U . . .
C115 C 0.4426(5) -0.2437(4) 0.3931(3) 0.0515(18) Uani 1 1 d D . . . .
H11D H 0.389722 -0.272336 0.381117 0.077 Uiso 1 1 calc R U . . .
H11E H 0.434160 -0.204363 0.420269 0.077 Uiso 1 1 calc R U . . .
H11F H 0.486825 -0.274603 0.408904 0.077 Uiso 1 1 calc R U . . .
C116 C 0.2496(5) -0.1246(4) 0.0889(3) 0.0568(19) Uani 1 1 d D . . . .
H11G H 0.289217 -0.161228 0.101267 0.085 Uiso 1 1 calc R U . . .
H11H H 0.280352 -0.085571 0.076577 0.085 Uiso 1 1 calc R U . . .
H11I H 0.206605 -0.146492 0.059044 0.085 Uiso 1 1 calc R U . . .
C117 C 0.2701(5) 0.2647(5) 0.4070(3) 0.058(2) Uani 1 1 d D . . . .
H11M H 0.209645 0.262089 0.408333 0.087 Uiso 1 1 calc R U . . .
H11N H 0.286582 0.218882 0.389767 0.087 Uiso 1 1 calc R U . . .
H11O H 0.281810 0.303914 0.386147 0.087 Uiso 1 1 calc R U . . .
C118 C 0.7007(6) 0.2662(5) 0.0283(3) 0.072(2) Uani 1 1 d D . . . .
H11S H 0.654849 0.275107 -0.000970 0.109 Uiso 1 1 calc R U . . .
H11T H 0.694643 0.216835 0.037420 0.109 Uiso 1 1 calc R U . . .
H11U H 0.755156 0.272560 0.016707 0.109 Uiso 1 1 calc R U . . .
C119 C 0.1754(6) 0.6999(5) 0.4272(3) 0.075(3) Uani 1 1 d D . . . .
H11J H 0.227872 0.721420 0.420209 0.112 Uiso 1 1 calc R U . . .
H11K H 0.188943 0.663550 0.452412 0.112 Uiso 1 1 calc R U . . .
H11L H 0.142656 0.737643 0.443055 0.112 Uiso 1 1 calc R U . . .
O39 O 0.5327(5) 0.3704(3) 0.0767(3) 0.087(2) Uani 1 1 d D . . . .
C120 C 0.5012(7) 0.3964(6) 0.0243(4) 0.099(4) Uani 1 1 d D . . . .
H12A H 0.509243 0.359620 -0.004814 0.149 Uiso 1 1 calc R U . . .
H12B H 0.532316 0.440943 0.021260 0.149 Uiso 1 1 calc R U . . .
H12C H 0.440908 0.405849 0.021401 0.149 Uiso 1 1 calc R U . . .

loop_
_atom_site_aniso_label
_atom_site_aniso_U_11
_atom_site_aniso_U_22
_atom_site_aniso_U_33
_atom_site_aniso_U_23
_atom_site_aniso_U_13
_atom_site_aniso_U_12
Dy1 0.01386(11) 0.01546(11) 0.01434(11) 0.00112(8) 0.00252(8) 0.00029(8)
Dy2 0.01600(11) 0.01617(11) 0.01442(11) -0.00095(8) 0.00398(8) -0.00130(8)
Dy3 0.01555(11) 0.01578(11) 0.01834(12) 0.00320(8) 0.00381(8) -0.00067(8)
Dy4 0.01456(11) 0.01439(11) 0.02073(12) 0.00216(8) 0.00450(8) -0.00198(8)
S1 0.0260(6) 0.0228(6) 0.0172(6) 0.0007(5) 0.0062(5) 0.0020(5)
S2 0.0243(6) 0.0332(7) 0.0179(6) -0.0033(5) 0.0056(5) -0.0020(5)
S3 0.0328(7) 0.0536(9) 0.0218(7) 0.0038(6) 0.0042(6) 0.0084(7)
S4 0.0562(11) 0.0646(12) 0.0436(10) -0.0039(9) 0.0028(8) 0.0072(9)
Cl1 0.0755(15) 0.0806(15) 0.0860(16) 0.0221(13) 0.0220(13) 0.0043(12)
Cl2 0.0918(18) 0.0837(17) 0.0775(16) -0.0004(13) -0.0124(13) 0.0050(14)
O2 0.0144(15) 0.0150(15) 0.0215(17) 0.0003(13) 0.0035(13) 0.0000(12)
O3 0.0180(16) 0.0150(15) 0.0189(17) 0.0006(13) 0.0040(13) 0.0018(13)
O27 0.0149(16) 0.0167(16) 0.0206(17) 0.0028(13) 0.0029(13) -0.0038(13)
O1 0.0223(17) 0.0209(17) 0.0166(17) 0.0034(13) 0.0061(13) 0.0020(13)
O23 0.0198(17) 0.0214(17) 0.0294(19) 0.0005(15) 0.0078(15) -0.0023(14)
O4 0.0224(17) 0.0194(16) 0.0200(17) 0.0000(14) 0.0022(14) 0.0019(14)
O13 0.0265(19) 0.0261(19) 0.0264(19) -0.0028(15) 0.0036(15) -0.0032(15)
O11 0.0156(16) 0.0151(16) 0.0290(19) 0.0045(14) 0.0048(14) -0.0025(13)
O18 0.0157(16) 0.0241(17) 0.0252(18) 0.0045(14) 0.0025(14) -0.0024(13)
O10 0.0260(19) 0.0288(19) 0.0242(19) -0.0023(15) 0.0097(15) 0.0026(15)
F1 0.0320(19) 0.076(3) 0.036(2) 0.0097(19) -0.0010(15) -0.0073(18)
O8 0.0237(18) 0.0281(18) 0.0188(18) 0.0015(14) 0.0032(14) -0.0023(15)
O12 0.034(2) 0.039(2) 0.0172(18) 0.0024(16) 0.0107(15) 0.0082(17)
O7 0.0265(19) 0.0224(18) 0.0285(19) 0.0061(15) 0.0081(15) 0.0095(15)
O14 0.0256(18) 0.0235(18) 0.0254(19) 0.0081(15) 0.0047(15) -0.0011(14)
O15 0.0240(19) 0.0258(19) 0.040(2) -0.0034(16) 0.0075(16) -0.0105(15)
O16 0.0196(18) 0.032(2) 0.040(2) 0.0063(17) 0.0062(16) -0.0082(15)
O17 0.0206(18) 0.0266(19) 0.043(2) 0.0111(17) 0.0055(16) 0.0028(15)
O9 0.030(2) 0.0181(17) 0.040(2) 0.0053(16) 0.0038(17) 0.0075(15)
O19 0.052(3) 0.028(2) 0.028(2) 0.0015(16) 0.0108(18) 0.0090(18)
O20 0.034(2) 0.043(2) 0.029(2) 0.0077(18) 0.0071(17) -0.0016(18)
F2 0.043(2) 0.094(3) 0.044(2) 0.029(2) 0.0175(18) -0.010(2)
N17 0.025(2) 0.021(2) 0.022(2) 0.0076(17) 0.0035(17) -0.0015(17)
O21 0.0239(19) 0.032(2) 0.040(2) -0.0069(17) 0.0101(17) 0.0031(16)
N18 0.020(2) 0.0167(19) 0.021(2) 0.0025(16) 0.0060(16) -0.0021(16)
O22 0.039(2) 0.058(3) 0.029(2) -0.002(2) -0.0026(18) -0.022(2)
O5 0.0269(19) 0.0203(18) 0.035(2) -0.0026(16) -0.0036(16) -0.0014(15)
N24 0.018(2) 0.020(2) 0.021(2) 0.0044(16) 0.0039(16) -0.0004(16)
N7 0.0164(19) 0.023(2) 0.018(2) 0.0011(16) 0.0013(16) -0.0028(16)
O24 0.036(2) 0.042(2) 0.0202(19) 0.0024(17) -0.0008(16) 0.0049(18)
N6 0.020(2) 0.020(2) 0.0125(19) 0.0010(15) 0.0007(15) -0.0013(16)
N5 0.029(2) 0.033(2) 0.015(2) -0.0012(18) 0.0034(17) 0.0058(19)
N8 0.019(2) 0.028(2) 0.015(2) -0.0002(17) -0.0011(16) 0.0013(17)
N1 0.018(2) 0.021(2) 0.024(2) -0.0002(17) 0.0101(17) 0.0002(16)
F3 0.094(4) 0.069(3) 0.054(3) -0.004(2) 0.046(3) 0.007(3)
N19 0.020(2) 0.0163(19) 0.027(2) 0.0026(17) 0.0050(17) -0.0025(16)
N16 0.0175(19) 0.0149(19) 0.024(2) 0.0029(16) 0.0081(16) 0.0022(15)
N9 0.0160(19) 0.023(2) 0.018(2) 0.0006(16) 0.0063(16) -0.0033(16)
F4 0.054(3) 0.028(2) 0.111(4) 0.003(2) 0.004(2) -0.0081(18)
N12 0.027(2) 0.023(2) 0.015(2) 0.0004(16) 0.0043(17) 0.0004(17)
N21 0.019(2) 0.020(2) 0.025(2) 0.0037(17) 0.0033(17) 0.0005(16)
O25 0.076(3) 0.050(3) 0.030(2) -0.019(2) 0.023(2) -0.025(2)
O26 0.039(2) 0.078(3) 0.022(2) -0.009(2) 0.0079(18) -0.008(2)
N23 0.028(2) 0.027(2) 0.019(2) 0.0048(17) -0.0001(17) -0.0061(18)
N10 0.021(2) 0.021(2) 0.018(2) 0.0009(16) 0.0082(16) -0.0042(16)
N2 0.022(2) 0.030(2) 0.024(2) 0.0069(18) 0.0125(18) 0.0060(18)
O6 0.055(3) 0.027(2) 0.048(3) -0.0059(18) 0.030(2) -0.0114(19)
O28 0.048(3) 0.052(3) 0.051(3) -0.006(2) 0.014(2) -0.017(2)
N14 0.033(2) 0.030(2) 0.021(2) 0.0055(18) 0.0098(19) -0.0031(19)
N15 0.020(2) 0.019(2) 0.023(2) 0.0005(17) 0.0068(17) 0.0036(16)
N13 0.019(2) 0.023(2) 0.023(2) 0.0034(17) 0.0055(16) 0.0006(16)
N20 0.031(2) 0.020(2) 0.026(2) -0.0043(18) 0.0080(19) -0.0079(18)
N3 0.0149(19) 0.0158(19) 0.028(2) -0.0014(16) 0.0027(16) -0.0024(15)
N11 0.030(2) 0.030(2) 0.0098(19) 0.0009(17) 0.0029(17) 0.0037(18)
N22 0.019(2) 0.020(2) 0.026(2) 0.0057(17) 0.0051(17) -0.0011(16)
C1 0.017(2) 0.022(2) 0.038(3) 0.005(2) 0.009(2) 0.0003(19)
C2 0.017(2) 0.023(2) 0.024(3) -0.001(2) 0.0003(19) -0.0018(19)
C3 0.023(2) 0.019(2) 0.021(2) -0.0020(19) 0.008(2) -0.0026(19)
N4 0.024(2) 0.019(2) 0.019(2) -0.0005(16) 0.0006(17) 0.0012(16)
C4 0.016(2) 0.016(2) 0.026(3) 0.0019(19) 0.0044(19) -0.0004(18)
O29 0.081(4) 0.078(4) 0.047(3) -0.014(3) 0.016(3) -0.004(3)
C5 0.017(2) 0.022(2) 0.028(3) 0.002(2) 0.004(2) 0.0025(19)
C6 0.024(3) 0.023(2) 0.025(3) -0.002(2) 0.001(2) -0.005(2)
C7 0.019(2) 0.021(2) 0.025(3) 0.003(2) 0.010(2) -0.0016(19)
C8 0.012(2) 0.018(2) 0.018(2) 0.0034(18) 0.0047(17) -0.0006(17)
C9 0.017(2) 0.025(2) 0.018(2) 0.0040(19) 0.0008(18) -0.0074(19)
F5 0.078(3) 0.095(4) 0.112(4) 0.070(3) 0.046(3) 0.037(3)
C10 0.014(2) 0.014(2) 0.028(3) 0.0036(19) 0.0000(19) -0.0010(17)
C11 0.023(2) 0.022(2) 0.020(2) 0.0026(19) 0.009(2) -0.0013(19)
C12 0.021(2) 0.020(2) 0.028(3) 0.003(2) 0.011(2) 0.0034(19)
C13 0.025(3) 0.018(2) 0.026(3) 0.005(2) 0.002(2) 0.000(2)
C14 0.017(2) 0.019(2) 0.024(3) 0.0027(19) 0.0052(19) -0.0044(18)
C15 0.025(3) 0.022(2) 0.027(3) 0.003(2) 0.005(2) 0.005(2)
C16 0.025(3) 0.033(3) 0.021(3) 0.003(2) 0.005(2) -0.005(2)
C17 0.021(2) 0.018(2) 0.023(3) -0.0009(19) 0.0045(19) 0.0045(19)
C18 0.020(2) 0.023(3) 0.033(3) 0.007(2) 0.002(2) 0.000(2)
C19 0.022(3) 0.026(3) 0.033(3) 0.010(2) 0.011(2) 0.004(2)
C20 0.020(3) 0.030(3) 0.048(4) 0.014(3) 0.012(2) -0.004(2)
C21 0.029(3) 0.024(3) 0.018(2) 0.005(2) 0.005(2) 0.003(2)
C22 0.021(2) 0.022(2) 0.032(3) 0.010(2) 0.010(2) 0.001(2)
C23 0.028(3) 0.020(2) 0.023(3) 0.003(2) 0.005(2) 0.002(2)
C24 0.021(2) 0.017(2) 0.030(3) 0.000(2) 0.006(2) -0.0036(19)
C25 0.026(3) 0.021(2) 0.017(2) 0.0015(19) 0.0045(19) -0.003(2)
C26 0.022(3) 0.021(2) 0.032(3) 0.008(2) 0.002(2) -0.002(2)
C27 0.023(2) 0.019(2) 0.021(2) 0.0007(19) 0.009(2) -0.0022(19)
C28 0.023(3) 0.024(3) 0.026(3) 0.005(2) 0.006(2) -0.001(2)
C29 0.017(2) 0.021(2) 0.022(2) 0.0016(19) 0.0057(19) 0.0003(19)
C30 0.019(2) 0.015(2) 0.033(3) 0.008(2) 0.003(2) 0.0017(18)
C31 0.025(3) 0.021(2) 0.035(3) 0.003(2) 0.015(2) 0.005(2)
C32 0.017(2) 0.023(2) 0.028(3) 0.010(2) 0.005(2) 0.0028(19)
C33 0.025(3) 0.021(3) 0.040(3) 0.009(2) 0.002(2) 0.005(2)
C34 0.015(2) 0.021(2) 0.018(2) 0.0002(18) 0.0033(18) -0.0041(18)
C35 0.036(3) 0.028(3) 0.021(3) 0.003(2) 0.002(2) 0.001(2)
C36 0.037(3) 0.027(3) 0.017(2) 0.000(2) 0.009(2) -0.003(2)
C37 0.015(2) 0.013(2) 0.027(3) -0.0014(19) 0.0038(19) -0.0041(17)
C38 0.021(2) 0.021(2) 0.025(3) 0.003(2) 0.004(2) 0.0001(19)
C39 0.030(3) 0.024(3) 0.025(3) -0.004(2) 0.003(2) -0.005(2)
C40 0.019(2) 0.027(3) 0.025(3) 0.011(2) -0.001(2) 0.003(2)
C41 0.025(3) 0.024(2) 0.016(2) 0.0015(19) 0.0077(19) -0.003(2)
C42 0.029(3) 0.036(3) 0.039(3) 0.021(3) 0.012(2) 0.004(2)
C43 0.022(2) 0.024(2) 0.020(2) 0.000(2) 0.0034(19) 0.004(2)
C44 0.018(2) 0.016(2) 0.020(2) 0.0007(18) 0.0042(18) -0.0039(18)
C45 0.026(3) 0.035(3) 0.029(3) -0.007(2) 0.008(2) -0.001(2)
C46 0.020(2) 0.019(2) 0.029(3) 0.005(2) 0.008(2) 0.0033(19)
C47 0.022(2) 0.015(2) 0.033(3) 0.000(2) 0.003(2) 0.0005(19)
C48 0.022(2) 0.021(2) 0.030(3) -0.003(2) 0.009(2) 0.000(2)
C49 0.019(2) 0.015(2) 0.032(3) 0.000(2) 0.009(2) -0.0042(18)
C50 0.026(3) 0.039(3) 0.023(3) 0.010(2) 0.000(2) -0.004(2)
C51 0.021(3) 0.024(3) 0.049(4) -0.004(2) 0.003(2) 0.003(2)
C52 0.020(2) 0.017(2) 0.032(3) 0.006(2) 0.012(2) 0.0060(19)
C53 0.018(2) 0.020(2) 0.025(3) 0.003(2) 0.004(2) 0.0079(19)
C54 0.018(2) 0.020(2) 0.033(3) 0.008(2) 0.005(2) -0.0024(19)
C55 0.035(3) 0.018(2) 0.037(3) -0.002(2) 0.004(2) -0.003(2)
C56 0.019(2) 0.020(2) 0.030(3) 0.000(2) 0.006(2) -0.0027(19)
C57 0.023(3) 0.025(3) 0.024(3) 0.006(2) 0.002(2) -0.001(2)
C58 0.027(3) 0.019(2) 0.021(3) 0.0010(19) 0.000(2) -0.003(2)
C59 0.027(3) 0.024(3) 0.044(3) 0.011(2) 0.015(2) -0.004(2)
C60 0.018(2) 0.018(2) 0.050(3) -0.003(2) -0.001(2) -0.007(2)
C61 0.016(2) 0.014(2) 0.026(3) 0.0012(19) 0.0094(19) 0.0034(18)
C62 0.042(3) 0.036(3) 0.023(3) 0.007(2) 0.006(2) -0.003(3)
F6 0.121(5) 0.194(7) 0.091(4) -0.094(5) 0.051(4) -0.109(5)
C63 0.024(3) 0.045(4) 0.052(4) 0.001(3) 0.009(3) -0.016(3)
C64 0.020(3) 0.030(3) 0.032(3) 0.002(2) 0.000(2) 0.004(2)
C65 0.022(2) 0.016(2) 0.027(3) -0.001(2) 0.000(2) -0.0025(19)
C66 0.036(3) 0.040(3) 0.029(3) -0.011(2) 0.017(2) -0.004(3)
C67 0.021(2) 0.022(2) 0.033(3) 0.003(2) 0.003(2) -0.001(2)
C68 0.028(3) 0.022(3) 0.031(3) 0.007(2) 0.008(2) 0.000(2)
C69 0.017(2) 0.022(2) 0.028(3) 0.001(2) -0.001(2) -0.0022(19)
C70 0.037(3) 0.039(3) 0.023(3) 0.002(2) 0.001(2) -0.004(3)
C71 0.032(3) 0.021(2) 0.027(3) 0.001(2) 0.006(2) -0.001(2)
C72 0.015(2) 0.021(2) 0.026(3) 0.005(2) 0.0035(19) -0.0043(18)
C73 0.022(3) 0.023(3) 0.043(3) -0.002(2) 0.014(2) 0.002(2)
C74 0.014(2) 0.014(2) 0.031(3) 0.0008(19) 0.0021(19) -0.0033(18)
C75 0.035(3) 0.021(3) 0.043(3) 0.010(2) 0.011(3) -0.006(2)
C76 0.025(3) 0.031(3) 0.030(3) 0.000(2) 0.012(2) 0.005(2)
C77 0.020(2) 0.025(3) 0.034(3) 0.000(2) 0.013(2) 0.001(2)
C78 0.015(2) 0.030(3) 0.037(3) 0.005(2) 0.008(2) 0.002(2)
C79 0.030(3) 0.018(2) 0.040(3) 0.006(2) 0.009(2) -0.004(2)
C80 0.044(3) 0.039(3) 0.035(3) 0.019(3) 0.011(3) -0.007(3)
O30 0.094(5) 0.143(6) 0.032(3) 0.025(3) 0.015(3) 0.072(4)
C81 0.024(3) 0.020(3) 0.045(3) -0.001(2) 0.006(2) -0.011(2)
C82 0.020(3) 0.024(3) 0.053(4) 0.003(2) 0.007(2) 0.006(2)
C83 0.025(3) 0.031(3) 0.039(3) 0.008(2) 0.012(2) 0.011(2)
C84 0.020(2) 0.024(3) 0.033(3) -0.001(2) 0.009(2) 0.004(2)
F7 0.215(7) 0.038(2) 0.059(3) 0.003(2) 0.038(4) 0.024(3)
C85 0.037(3) 0.033(3) 0.024(3) -0.004(2) 0.017(2) 0.000(2)
C86 0.041(3) 0.039(3) 0.031(3) -0.001(3) 0.000(3) -0.003(3)
C87 0.031(3) 0.039(3) 0.027(3) 0.013(2) 0.006(2) 0.005(2)
C88 0.039(3) 0.035(3) 0.028(3) 0.013(2) 0.010(2) 0.001(2)
C89 0.032(3) 0.035(3) 0.037(3) 0.011(3) 0.007(2) -0.004(2)
C90 0.028(3) 0.024(3) 0.051(4) 0.007(3) 0.010(3) -0.014(2)
C91 0.032(3) 0.028(3) 0.039(3) 0.012(2) 0.007(2) -0.009(2)
C92 0.039(3) 0.042(3) 0.031(3) -0.001(3) -0.004(3) -0.005(3)
C93 0.030(3) 0.028(3) 0.026(3) 0.003(2) 0.011(2) 0.004(2)
C94 0.027(3) 0.019(2) 0.036(3) 0.008(2) 0.013(2) -0.003(2)
C95 0.022(3) 0.023(3) 0.047(4) -0.007(2) 0.013(2) -0.002(2)
C96 0.039(3) 0.040(3) 0.026(3) -0.004(2) 0.002(2) 0.004(3)
C97 0.028(3) 0.035(3) 0.032(3) 0.003(2) -0.004(2) 0.009(2)
C98 0.042(3) 0.039(3) 0.020(3) 0.007(2) -0.008(2) 0.003(3)
C99 0.020(2) 0.029(3) 0.040(3) 0.009(2) 0.012(2) 0.009(2)
C100 0.023(3) 0.036(3) 0.060(4) 0.000(3) 0.008(3) -0.014(2)
C101 0.034(3) 0.018(3) 0.047(4) 0.000(2) 0.006(3) -0.012(2)
C102 0.024(3) 0.035(3) 0.044(4) 0.003(3) -0.003(2) -0.006(2)
C103 0.035(3) 0.018(3) 0.054(4) 0.002(3) 0.005(3) 0.010(2)
C104 0.032(3) 0.041(3) 0.037(3) -0.012(3) 0.017(3) 0.000(3)
C105 0.035(3) 0.042(4) 0.059(4) 0.026(3) 0.018(3) 0.014(3)
F8 0.227(9) 0.149(6) 0.156(7) 0.078(5) 0.148(7) 0.142(7)
C106 0.033(3) 0.033(3) 0.021(3) 0.007(2) 0.001(2) -0.005(2)
F9 0.032(3) 0.215(8) 0.227(9) 0.156(8) -0.003(4) 0.012(4)
C107 0.031(3) 0.039(3) 0.043(4) -0.005(3) -0.005(3) -0.011(3)
C108 0.067(5) 0.057(4) 0.026(3) -0.010(3) 0.013(3) -0.020(4)
C109 0.050(4) 0.053(4) 0.067(5) -0.009(4) 0.005(4) 0.008(3)
F10 0.297(10) 0.111(5) 0.112(5) 0.026(4) 0.134(6) -0.012(6)
O31 0.223(10) 0.052(4) 0.097(6) -0.005(4) 0.023(6) 0.039(5)
C110 0.056(5) 0.088(6) 0.088(6) 0.054(5) 0.038(5) 0.031(5)
O32 0.061(5) 0.243(12) 0.128(7) 0.042(8) -0.022(5) -0.051(6)
C111 0.072(3) 0.073(3) 0.071(3) 0.0138(19) 0.0120(19) -0.0033(19)
C112 0.052(5) 0.090(7) 0.076(6) 0.008(5) 0.014(4) 0.008(4)
C113 0.216(11) 0.077(6) 0.100(7) -0.004(6) 0.109(8) -0.037(9)
F11 0.119(7) 0.301(12) 0.305(12) 0.175(10) 0.113(6) 0.068(7)
F12 0.477(17) 0.076(4) 0.217(9) 0.033(5) 0.259(11) 0.056(7)
O33 0.048(2) 0.032(2) 0.034(2) 0.0081(17) 0.018(2) 0.0011(19)
O34 0.049(3) 0.033(2) 0.032(2) 0.0000(18) -0.0013(19) 0.0076(19)
O35 0.043(2) 0.040(2) 0.042(3) 0.008(2) -0.003(2) -0.012(2)
O36 0.040(3) 0.103(4) 0.039(3) 0.022(3) 0.011(2) -0.012(3)
O37 0.155(6) 0.046(3) 0.029(3) 0.011(2) 0.006(3) 0.038(4)
O38 0.101(6) 0.100(5) 0.077(5) 0.009(4) 0.034(4) 0.001(4)
C114 0.054(4) 0.049(4) 0.031(3) 0.010(3) 0.007(3) 0.008(3)
C115 0.049(4) 0.071(5) 0.042(4) 0.022(3) 0.020(3) 0.000(4)
C116 0.069(5) 0.055(4) 0.046(4) -0.007(3) 0.017(4) 0.004(4)
C117 0.047(4) 0.085(6) 0.044(4) 0.029(4) 0.002(3) -0.009(4)
C118 0.063(5) 0.077(6) 0.076(6) 0.020(5) 0.004(5) -0.002(5)
C119 0.098(7) 0.060(5) 0.051(5) -0.001(4) -0.026(5) -0.009(5)
O39 0.123(6) 0.068(4) 0.088(5) -0.005(3) 0.077(4) -0.017(4)
C120 0.141(10) 0.081(7) 0.099(8) 0.024(6) 0.081(8) 0.010(7)

loop_
_atom_type_symbol
_atom_type_description
_atom_type_scat_dispersion_real
_atom_type_scat_dispersion_imag
_atom_type_scat_source
C C 0.0033 0.0016 'International Tables Vol C Tables 4.2.6.8 and 6.1.1.4'
H H 0.0000 0.0000 'International Tables Vol C Tables 4.2.6.8 and 6.1.1.4'
Cl Cl 0.1484 0.1585 'International Tables Vol C Tables 4.2.6.8 and 6.1.1.4'
Dy Dy -0.1892 4.4098 'International Tables Vol C Tables 4.2.6.8 and 6.1.1.4'
F F 0.0171 0.0103 'International Tables Vol C Tables 4.2.6.8 and 6.1.1.4'
N N 0.0061 0.0033 'International Tables Vol C Tables 4.2.6.8 and 6.1.1.4'
O O 0.0106 0.0060 'International Tables Vol C Tables 4.2.6.8 and 6.1.1.4'
S S 0.1246 0.1234 'International Tables Vol C Tables 4.2.6.8 and 6.1.1.4'

loop_
_geom_angle_atom_site_label_1
_geom_angle_atom_site_label_2
_geom_angle_atom_site_label_3
_geom_angle
_geom_angle_site_symmetry_1
_geom_angle_site_symmetry_3
_geom_angle_publ_flag
O2 Dy1 Dy2 34.31(8) . . ?
O2 Dy1 O3 66.50(11) . . ?
O2 Dy1 O5 132.60(11) . . ?
O2 Dy1 N6 68.71(12) . . ?
O2 Dy1 N1 107.20(12) . . ?
O2 Dy1 N3 144.44(11) . . ?
O2 Dy1 N4 118.65(12) . . ?
O3 Dy1 Dy2 34.09(8) . . ?
O3 Dy1 O5 152.96(12) . . ?
O3 Dy1 N6 97.74(12) . . ?
O3 Dy1 N1 96.26(12) . . ?
O3 Dy1 N3 79.71(12) . . ?
O3 Dy1 N4 82.27(12) . . ?
O1 Dy1 Dy2 113.61(9) . . ?
O1 Dy1 O2 79.85(12) . . ?
O1 Dy1 O3 138.16(12) . . ?
O1 Dy1 O5 68.88(12) . . ?
O1 Dy1 N6 92.12(12) . . ?
O1 Dy1 N1 69.95(12) . . ?
O1 Dy1 N3 123.35(12) . . ?
O1 Dy1 N4 137.67(12) . . ?
O5 Dy1 Dy2 152.19(9) . . ?
O5 Dy1 N6 77.57(13) . . ?
O5 Dy1 N1 94.74(13) . . ?
O5 Dy1 N3 82.91(12) . . ?
O5 Dy1 N4 71.56(13) . . ?
N6 Dy1 Dy2 74.67(9) . . ?
N1 Dy1 Dy2 112.35(9) . . ?
N1 Dy1 N6 162.07(13) . . ?
N3 Dy1 Dy2 113.71(9) . . ?
N3 Dy1 N6 129.22(13) . . ?
N3 Dy1 N1 64.53(14) . . ?
N4 Dy1 Dy2 94.83(9) . . ?
N4 Dy1 N6 64.90(13) . . ?
N4 Dy1 N1 128.41(13) . . ?
N4 Dy1 N3 64.52(13) . . ?
O2 Dy2 Dy1 33.61(8) . . ?
O2 Dy2 N7 96.58(12) . . ?
O2 Dy2 N9 79.53(12) . . ?
O2 Dy2 N12 97.81(12) . . ?
O2 Dy2 N10 83.01(11) . . ?
O2 Dy2 O6 153.23(12) . . ?
O3 Dy2 Dy1 34.02(7) . . ?
O3 Dy2 O2 65.76(11) . . ?
O3 Dy2 N7 109.55(11) . . ?
O3 Dy2 N9 144.11(12) . . ?
O3 Dy2 N12 68.57(12) . . ?
O3 Dy2 N10 117.80(12) . . ?
O3 Dy2 O6 130.93(14) . . ?
O4 Dy2 Dy1 111.38(9) . . ?
O4 Dy2 O2 134.90(11) . . ?
O4 Dy2 O3 78.18(11) . . ?
O4 Dy2 N7 70.18(13) . . ?
O4 Dy2 N9 125.59(13) . . ?
O4 Dy2 N12 93.02(13) . . ?
O4 Dy2 N10 139.85(13) . . ?
O4 Dy2 O6 71.79(13) . . ?
N7 Dy2 Dy1 113.66(9) . . ?
N7 Dy2 N12 162.88(13) . . ?
N9 Dy2 Dy1 112.96(9) . . ?
N9 Dy2 N7 64.19(12) . . ?
N9 Dy2 N12 127.78(12) . . ?
N9 Dy2 N10 63.80(13) . . ?
N12 Dy2 Dy1 74.86(9) . . ?
N10 Dy2 Dy1 94.71(9) . . ?
N10 Dy2 N7 127.11(13) . . ?
N10 Dy2 N12 64.12(13) . . ?
O6 Dy2 Dy1 149.97(11) . . ?
O6 Dy2 N7 95.73(14) . . ?
O6 Dy2 N9 84.62(15) . . ?
O6 Dy2 N12 75.15(15) . . ?
O6 Dy2 N10 70.61(13) . . ?
O27 Dy3 Dy4 35.00(7) . . ?
O27 Dy3 O21 151.84(12) . . ?
O27 Dy3 N18 96.48(12) . . ?
O27 Dy3 N16 78.68(11) . . ?
O27 Dy3 N15 83.64(12) . . ?
O27 Dy3 N13 99.20(12) . . ?
O11 Dy3 Dy4 33.97(8) . . ?
O11 Dy3 O27 66.86(11) . . ?
O11 Dy3 O21 135.68(12) . . ?
O11 Dy3 N18 107.75(12) . . ?
O11 Dy3 N16 144.01(11) . . ?
O11 Dy3 N15 119.12(13) . . ?
O11 Dy3 N13 69.40(12) . . ?
O18 Dy3 Dy4 112.07(9) . . ?
O18 Dy3 O27 137.42(11) . . ?
O18 Dy3 O11 78.52(12) . . ?
O18 Dy3 O21 70.62(13) . . ?
O18 Dy3 N18 70.62(12) . . ?
O18 Dy3 N16 125.51(13) . . ?
O18 Dy3 N15 136.65(12) . . ?
O18 Dy3 N13 90.62(13) . . ?
O21 Dy3 Dy4 154.79(10) . . ?
O21 Dy3 N18 91.34(13) . . ?
O21 Dy3 N16 80.27(12) . . ?
O21 Dy3 N15 70.44(13) . . ?
O21 Dy3 N13 79.74(13) . . ?
N18 Dy3 Dy4 113.44(9) . . ?
N18 Dy3 N13 161.08(13) . . ?
N16 Dy3 Dy4 113.53(9) . . ?
N16 Dy3 N18 65.00(13) . . ?
N16 Dy3 N15 64.43(13) . . ?
N16 Dy3 N13 128.63(13) . . ?
N15 Dy3 Dy4 95.78(9) . . ?
N15 Dy3 N18 128.32(13) . . ?
N15 Dy3 N13 64.34(13) . . ?
N13 Dy3 Dy4 75.21(9) . . ?
O27 Dy4 Dy3 35.05(7) . . ?
O27 Dy4 O17 133.69(12) . . ?
O27 Dy4 N24 69.57(12) . . ?
O27 Dy4 N19 106.17(12) . . ?
O27 Dy4 N21 144.77(12) . . ?
O27 Dy4 N22 120.47(12) . . ?
O23 Dy4 Dy3 112.74(9) . . ?
O23 Dy4 O27 78.04(11) . . ?
O23 Dy4 O11 137.66(12) . . ?
O23 Dy4 O17 70.36(13) . . ?
O23 Dy4 N24 92.07(12) . . ?
O23 Dy4 N19 70.49(13) . . ?
O23 Dy4 N21 124.29(13) . . ?
O23 Dy4 N22 137.04(13) . . ?
O11 Dy4 Dy3 33.74(8) . . ?
O11 Dy4 O27 66.69(11) . . ?
O11 Dy4 O17 151.98(12) . . ?
O11 Dy4 N24 96.64(12) . . ?
O11 Dy4 N19 96.93(12) . . ?
O11 Dy4 N21 80.29(12) . . ?
O11 Dy4 N22 82.98(12) . . ?
O17 Dy4 Dy3 152.55(9) . . ?
O17 Dy4 N24 78.49(13) . . ?
O17 Dy4 N19 94.36(13) . . ?
O17 Dy4 N21 81.53(13) . . ?
O17 Dy4 N22 69.94(13) . . ?
N24 Dy4 Dy3 74.18(9) . . ?
N24 Dy4 N19 162.55(13) . . ?
N24 Dy4 N22 64.49(13) . . ?
N19 Dy4 Dy3 112.59(9) . . ?
N21 Dy4 Dy3 113.95(9) . . ?
N21 Dy4 N24 128.66(13) . . ?
N21 Dy4 N19 64.74(13) . . ?
N21 Dy4 N22 64.27(13) . . ?
N22 Dy4 Dy3 95.63(9) . . ?
N22 Dy4 N19 128.22(13) . . ?
O12 S1 C89 102.5(3) . . ?
O19 S1 O12 113.3(2) . . ?
O19 S1 C89 103.6(3) . . ?
O24 S1 O12 116.1(2) . . ?
O24 S1 O19 115.8(2) . . ?
O24 S1 C89 103.0(3) . . ?
O20 S2 O22 115.5(3) . . ?
O20 S2 C110 104.6(3) . . ?
O22 S2 C110 102.8(4) . . ?
O25 S2 O20 114.9(3) . . ?
O25 S2 O22 113.6(3) . . ?
O25 S2 C110 103.4(4) . . ?
O26 S3 C108 104.4(3) . . ?
O28 S3 O26 113.0(3) . . ?
O28 S3 C108 102.5(3) . . ?
O30 S3 O26 115.9(3) . . ?
O30 S3 O28 114.9(4) . . ?
O30 S3 C108 104.1(4) . . ?
O29 S4 C113 101.8(6) . . ?
O31 S4 O29 114.0(4) . . ?
O31 S4 C113 102.3(5) . . ?
O32 S4 O29 111.0(5) . . ?
O32 S4 O31 121.7(6) . . ?
O32 S4 C113 102.7(7) . . ?
Dy1 O2 Dy2 112.08(13) . . ?
C8 O2 Dy1 117.6(3) . . ?
C8 O2 Dy2 125.7(3) . . ?
Dy1 O3 Dy2 111.89(12) . . ?
C74 O3 Dy1 125.9(3) . . ?
C74 O3 Dy2 117.6(3) . . ?
Dy4 O27 Dy3 109.95(12) . . ?
C61 O27 Dy3 125.4(3) . . ?
C61 O27 Dy4 117.7(3) . . ?
C44 O1 Dy1 137.1(3) . . ?
C52 O23 Dy4 138.7(3) . . ?
C37 O4 Dy2 141.0(3) . . ?
C18 O13 C86 116.9(4) . . ?
Dy3 O11 Dy4 112.29(13) . . ?
C10 O11 Dy3 117.3(3) . . ?
C10 O11 Dy4 125.5(3) . . ?
C53 O18 Dy3 141.0(3) . . ?
C49 O10 C66 117.2(4) . . ?
C72 O8 C106 116.8(4) . . ?
C14 O7 C83 117.1(4) . . ?
C29 O14 C88 117.4(4) . . ?
C1 O15 C100 116.9(4) . . ?
C67 O16 C63 117.7(4) . . ?
Dy4 O17 H17 108.7(14) . . ?
C105 O17 Dy4 138.8(3) . . ?
C105 O17 H17 104.8(15) . . ?
C24 O9 C103 117.0(4) . . ?
N18 N17 H17A 120.6 . . ?
C46 N17 H17A 120.6 . . ?
C46 N17 N18 118.9(4) . . ?
Dy3 O21 H21 111.7(14) . . ?
C109 O21 Dy3 137.2(4) . . ?
C109 O21 H21 108.4(15) . . ?
N17 N18 Dy3 116.1(3) . . ?
C21 N18 Dy3 129.1(3) . . ?
C21 N18 N17 114.8(4) . . ?
Dy1 O5 H5 109.5(14) . . ?
C107 O5 Dy1 139.3(3) . . ?
C107 O5 H5 107.5(15) . . ?
N23 N24 Dy4 117.2(3) . . ?
C2 N24 Dy4 126.5(3) . . ?
C2 N24 N23 115.7(4) . . ?
N8 N7 Dy2 117.1(3) . . ?
C25 N7 Dy2 128.6(3) . . ?
C25 N7 N8 114.1(4) . . ?
N5 N6 Dy1 117.0(3) . . ?
C3 N6 Dy1 126.2(3) . . ?
C3 N6 N5 116.4(4) . . ?
N6 N5 H5A 120.2 . . ?
C58 N5 N6 119.5(4) . . ?
C58 N5 H5A 120.2 . . ?
N7 N8 H8 119.9 . . ?
C34 N8 N7 120.2(4) . . ?
C34 N8 H8 119.9 . . ?
N2 N1 Dy1 116.7(3) . . ?
C41 N1 Dy1 128.0(3) . . ?
C41 N1 N2 115.0(4) . . ?
N20 N19 Dy4 116.3(3) . . ?
C15 N19 Dy4 128.7(3) . . ?
C15 N19 N20 114.8(4) . . ?
C17 N16 Dy3 122.5(3) . . ?
C46 N16 Dy3 119.3(3) . . ?
C46 N16 C17 117.9(4) . . ?
C7 N9 Dy2 122.2(3) . . ?
C34 N9 Dy2 119.8(3) . . ?
C34 N9 C7 117.5(4) . . ?
N11 N12 Dy2 117.3(3) . . ?
C23 N12 Dy2 126.0(3) . . ?
C23 N12 N11 116.1(4) . . ?
C30 N21 Dy4 121.9(3) . . ?
C47 N21 Dy4 119.3(3) . . ?
C47 N21 C30 117.9(4) . . ?
N24 N23 H23A 120.5 . . ?
C28 N23 N24 118.9(4) . . ?
C28 N23 H23A 120.5 . . ?
C11 N10 Dy2 122.2(3) . . ?
C27 N10 Dy2 120.0(3) . . ?
C27 N10 C11 117.7(4) . . ?
N1 N2 H2 120.2 . . ?
C56 N2 N1 119.6(4) . . ?
C56 N2 H2 120.2 . . ?
Dy2 O6 H6 127.8(17) . . ?
C111 O6 Dy2 121.8(4) . . ?
C111 O6 H6 107.1(16) . . ?
N13 N14 H14 120.5 . . ?
C43 N14 H14 120.5 . . ?
C43 N14 N13 119.0(4) . . ?
C5 N15 Dy3 122.0(3) . . ?
C43 N15 Dy3 120.1(3) . . ?
C43 N15 C5 117.9(4) . . ?
N14 N13 Dy3 117.3(3) . . ?
C19 N13 Dy3 125.7(3) . . ?
C19 N13 N14 116.5(4) . . ?
N19 N20 H20 120.0 . . ?
C47 N20 N19 119.9(4) . . ?
C47 N20 H20 120.0 . . ?
C56 N3 Dy1 119.4(3) . . ?
C56 N3 C65 118.5(4) . . ?
C65 N3 Dy1 121.1(3) . . ?
N12 N11 H11 120.7 . . ?
C27 N11 N12 118.6(4) . . ?
C27 N11 H11 120.7 . . ?
C28 N22 Dy4 119.8(3) . . ?
C28 N22 C54 118.4(4) . . ?
C54 N22 Dy4 121.7(3) . . ?
O15 C1 C20 125.7(5) . . ?
O15 C1 C52 113.7(4) . . ?
C20 C1 C52 120.7(5) . . ?
N24 C2 H2A 118.1 . . ?
N24 C2 C4 123.9(5) . . ?
C4 C2 H2A 118.1 . . ?
N6 C3 H3 118.4 . . ?
N6 C3 C12 123.2(4) . . ?
C12 C3 H3 118.4 . . ?
C58 N4 Dy1 119.7(3) . . ?
C58 N4 C69 118.0(4) . . ?
C69 N4 Dy1 122.3(3) . . ?
C6 C4 C2 117.3(4) . . ?
C61 C4 C2 121.7(4) . . ?
C61 C4 C6 121.0(4) . . ?
N15 C5 C17 115.0(4) . . ?
N15 C5 C71 122.5(5) . . ?
C71 C5 C17 122.4(5) . . ?
C4 C6 H6A 119.9 . . ?
C81 C6 C4 120.2(5) . . ?
C81 C6 H6A 119.9 . . ?
N9 C7 C11 114.8(4) . . ?
N9 C7 C84 122.2(5) . . ?
C84 C7 C11 123.1(4) . . ?
O2 C8 C12 121.8(4) . . ?
O2 C8 C72 119.1(4) . . ?
C12 C8 C72 119.1(4) . . ?
C16 C9 C41 119.1(4) . . ?
C16 C9 C44 120.0(5) . . ?
C44 C9 C41 120.5(4) . . ?
O11 C10 C18 119.1(4) . . ?
O11 C10 C22 122.3(4) . . ?
C22 C10 C18 118.5(4) . . ?
N10 C11 C7 115.8(4) . . ?
N10 C11 C76 122.4(5) . . ?
C76 C11 C7 121.8(5) . . ?
C8 C12 C3 122.0(4) . . ?
C8 C12 C31 119.1(5) . . ?
C31 C12 C3 118.8(4) . . ?
C33 C13 C23 117.2(5) . . ?
C74 C13 C23 122.2(4) . . ?
C74 C13 C33 120.5(5) . . ?
O7 C14 C44 112.6(4) . . ?
C26 C14 O7 125.0(4) . . ?
C26 C14 C44 122.4(4) . . ?
N19 C15 H15 117.4 . . ?
N19 C15 C32 125.2(5) . . ?
C32 C15 H15 117.4 . . ?
C9 C16 H16 119.2 . . ?
C50 C16 C9 121.6(5) . . ?
C50 C16 H16 119.2 . . ?
N16 C17 C5 115.2(4) . . ?
N16 C17 C39 122.2(5) . . ?
C39 C17 C5 122.5(5) . . ?
O13 C18 C10 114.2(4) . . ?
O13 C18 C60 125.3(5) . . ?
C60 C18 C10 120.5(5) . . ?
N13 C19 H19 118.2 . . ?
N13 C19 C22 123.6(5) . . ?
C22 C19 H19 118.2 . . ?
C1 C20 H20A 119.8 . . ?
C1 C20 C42 120.4(5) . . ?
C42 C20 H20A 119.8 . . ?
N18 C21 H21A 116.7 . . ?
N18 C21 C38 126.7(5) . . ?
C38 C21 H21A 116.7 . . ?
C10 C22 C19 121.9(4) . . ?
C10 C22 C59 119.5(5) . . ?
C59 C22 C19 118.6(5) . . ?
N12 C23 C13 123.4(5) . . ?
N12 C23 H23 118.3 . . ?
C13 C23 H23 118.3 . . ?
O9 C24 C37 113.7(4) . . ?
O9 C24 C95 125.1(5) . . ?
C95 C24 C37 121.1(5) . . ?
N7 C25 H25 117.3 . . ?
N7 C25 C48 125.5(5) . . ?
C48 C25 H25 117.3 . . ?
C14 C26 H26 120.3 . . ?
C14 C26 C50 119.5(5) . . ?
C50 C26 H26 120.3 . . ?
N10 C27 N11 118.1(4) . . ?
N10 C27 C36 122.6(5) . . ?
N11 C27 C36 119.2(5) . . ?
N23 C28 C62 118.0(5) . . ?
N22 C28 N23 118.4(4) . . ?
N22 C28 C62 123.5(5) . . ?
O14 C29 C61 114.5(4) . . ?
O14 C29 C94 124.9(4) . . ?
C94 C29 C61 120.6(5) . . ?
N21 C30 C54 115.6(4) . . ?
N21 C30 C75 122.1(5) . . ?
C75 C30 C54 122.3(5) . . ?
C12 C31 H31 119.8 . . ?
C99 C31 C12 120.4(5) . . ?
C99 C31 H31 119.8 . . ?
C52 C32 C15 122.0(4) . . ?
C52 C32 C87 119.9(5) . . ?
C87 C32 C15 117.5(5) . . ?
C13 C33 H33 120.0 . . ?
C82 C33 C13 120.0(5) . . ?
C82 C33 H33 120.0 . . ?
N8 C34 C57 119.3(4) . . ?
N9 C34 N8 117.5(4) . . ?
N9 C34 C57 123.2(4) . . ?
C58 C35 H35 120.5 . . ?
C98 C35 H35 120.5 . . ?
C98 C35 C58 119.0(5) . . ?
C27 C36 H36 120.9 . . ?
C85 C36 C27 118.1(5) . . ?
C85 C36 H36 120.9 . . ?
O4 C37 C24 119.0(4) . . ?
O4 C37 C48 123.3(4) . . ?
C48 C37 C24 117.7(4) . . ?
C53 C38 C21 121.6(5) . . ?
C70 C38 C21 118.3(5) . . ?
C70 C38 C53 119.7(5) . . ?
C17 C39 H39 120.5 . . ?
C17 C39 C79 119.1(5) . . ?
C79 C39 H39 120.5 . . ?
C72 C40 H40 120.3 . . ?
C72 C40 C99 119.4(5) . . ?
C99 C40 H40 120.3 . . ?
N1 C41 C9 126.0(4) . . ?
N1 C41 H41 117.0 . . ?
C9 C41 H41 117.0 . . ?
C20 C42 H42 119.8 . . ?
C87 C42 C20 120.5(5) . . ?
C87 C42 H42 119.8 . . ?
N14 C43 C93 119.0(5) . . ?
N15 C43 N14 118.1(4) . . ?
N15 C43 C93 123.0(5) . . ?
O1 C44 C9 123.1(4) . . ?
O1 C44 C14 120.4(4) . . ?
C9 C44 C14 116.4(4) . . ?
C48 C45 H45 120.0 . . ?
C104 C45 H45 120.0 . . ?
C104 C45 C48 120.0(5) . . ?
N17 C46 C68 119.0(5) . . ?
N16 C46 N17 118.9(4) . . ?
N16 C46 C68 122.2(5) . . ?
N21 C47 N20 117.8(4) . . ?
N21 C47 C55 123.4(5) . . ?
N20 C47 C55 118.8(5) . . ?
C37 C48 C25 121.6(4) . . ?
C45 C48 C25 117.4(5) . . ?
C45 C48 C37 120.6(5) . . ?
O10 C49 C73 125.1(4) . . ?
O10 C49 C74 114.8(4) . . ?
C73 C49 C74 120.1(5) . . ?
C16 C50 C26 119.9(5) . . ?
C16 C50 H50 120.0 . . ?
C26 C50 H50 120.0 . . ?
C64 C51 H51 119.9 . . ?
C77 C51 H51 119.9 . . ?
C77 C51 C64 120.3(5) . . ?
O23 C52 C1 119.0(5) . . ?
O23 C52 C32 123.0(4) . . ?
C32 C52 C1 117.8(4) . . ?
O18 C53 C38 122.3(4) . . ?
O18 C53 C67 120.2(4) . . ?
C38 C53 C67 117.4(5) . . ?
N22 C54 C30 115.5(4) . . ?
N22 C54 C91 121.6(5) . . ?
C91 C54 C30 122.8(5) . . ?
C47 C55 H55 121.1 . . ?
C101 C55 C47 117.7(5) . . ?
C101 C55 H55 121.1 . . ?
N2 C56 C77 119.1(4) . . ?
N3 C56 N2 118.2(4) . . ?
N3 C56 C77 122.7(5) . . ?
C34 C57 H57 121.0 . . ?
C78 C57 C34 118.1(5) . . ?
C78 C57 H57 121.0 . . ?
N5 C58 C35 120.0(5) . . ?
N4 C58 N5 117.9(4) . . ?
N4 C58 C35 122.1(5) . . ?
C22 C59 H59 119.7 . . ?
C90 C59 C22 120.6(5) . . ?
C90 C59 H59 119.7 . . ?
C18 C60 H60 119.8 . . ?
C18 C60 C90 120.3(5) . . ?
C90 C60 H60 119.8 . . ?
O27 C61 C4 123.1(4) . . ?
O27 C61 C29 119.5(4) . . ?
C4 C61 C29 117.4(4) . . ?
C28 C62 H62 121.5 . . ?
C80 C62 C28 117.0(5) . . ?
C80 C62 H62 121.5 . . ?
O16 C63 H63A 109.5 . . ?
O16 C63 H63B 109.5 . . ?
O16 C63 H63C 109.5 . . ?
H63A C63 H63B 109.5 . . ?
H63A C63 H63C 109.5 . . ?
H63B C63 H63C 109.5 . . ?
C51 C64 H64 120.8 . . ?
C65 C64 C51 118.4(5) . . ?
C65 C64 H64 120.8 . . ?
N3 C65 C64 122.1(5) . . ?
N3 C65 C69 115.8(4) . . ?
C64 C65 C69 122.1(5) . . ?
O10 C66 H66A 109.5 . . ?
O10 C66 H66B 109.5 . . ?
O10 C66 H66C 109.5 . . ?
H66A C66 H66B 109.5 . . ?
H66A C66 H66C 109.5 . . ?
H66B C66 H66C 109.5 . . ?
O16 C67 C53 113.1(4) . . ?
C102 C67 O16 125.4(5) . . ?
C102 C67 C53 121.5(5) . . ?
C46 C68 H68 120.7 . . ?
C79 C68 C46 118.6(5) . . ?
C79 C68 H68 120.7 . . ?
N4 C69 C65 115.1(4) . . ?
N4 C69 C97 122.3(5) . . ?
C97 C69 C65 122.5(5) . . ?
C38 C70 H70 119.4 . . ?
C92 C70 C38 121.1(5) . . ?
C92 C70 H70 119.4 . . ?
C5 C71 H71 120.6 . . ?
C5 C71 C96 118.7(5) . . ?
C96 C71 H71 120.6 . . ?
O8 C72 C8 113.9(4) . . ?
O8 C72 C40 125.4(5) . . ?
C40 C72 C8 120.6(4) . . ?
C49 C73 H73 119.8 . . ?
C49 C73 C82 120.4(5) . . ?
C82 C73 H73 119.8 . . ?
O3 C74 C13 122.2(4) . . ?
O3 C74 C49 119.1(4) . . ?
C13 C74 C49 118.7(4) . . ?
C30 C75 H75 120.7 . . ?
C30 C75 C101 118.6(5) . . ?
C101 C75 H75 120.7 . . ?
C11 C76 H76 120.5 . . ?
C11 C76 C85 119.0(5) . . ?
C85 C76 H76 120.5 . . ?
C51 C77 C56 118.0(5) . . ?
C51 C77 H77 121.0 . . ?
C56 C77 H77 121.0 . . ?
C57 C78 H78 119.8 . . ?
C57 C78 C84 120.4(5) . . ?
C84 C78 H78 119.8 . . ?
C39 C79 H79 120.0 . . ?
C68 C79 C39 120.0(5) . . ?
C68 C79 H79 120.0 . . ?
C62 C80 H80 119.6 . . ?
C62 C80 C91 120.9(5) . . ?
C91 C80 H80 119.6 . . ?
C6 C81 H81 120.0 . . ?
C6 C81 C94 120.0(5) . . ?
C94 C81 H81 120.0 . . ?
C33 C82 C73 119.9(5) . . ?
C33 C82 H82 120.1 . . ?
C73 C82 H82 120.1 . . ?
O7 C83 H83A 109.5 . . ?
O7 C83 H83B 109.5 . . ?
O7 C83 H83C 109.5 . . ?
H83A C83 H83B 109.5 . . ?
H83A C83 H83C 109.5 . . ?
H83B C83 H83C 109.5 . . ?
C7 C84 C78 118.7(4) . . ?
C7 C84 H84 120.7 . . ?
C78 C84 H84 120.7 . . ?
C36 C85 C76 119.9(5) . . ?
C36 C85 H85 120.0 . . ?
C76 C85 H85 120.0 . . ?
O13 C86 H86A 109.5 . . ?
O13 C86 H86B 109.5 . . ?
O13 C86 H86C 109.5 . . ?
H86A C86 H86B 109.5 . . ?
H86A C86 H86C 109.5 . . ?
H86B C86 H86C 109.5 . . ?
C32 C87 H87 119.7 . . ?
C42 C87 C32 120.7(5) . . ?
C42 C87 H87 119.7 . . ?
O14 C88 H88A 109.5 . . ?
O14 C88 H88B 109.5 . . ?
O14 C88 H88C 109.5 . . ?
H88A C88 H88B 109.5 . . ?
H88A C88 H88C 109.5 . . ?
H88B C88 H88C 109.5 . . ?
F1 C89 S1 111.9(4) . . ?
F1 C89 F2 107.0(5) . . ?
F2 C89 S1 111.6(4) . . ?
F4 C89 S1 109.9(4) . . ?
F4 C89 F1 107.8(5) . . ?
F4 C89 F2 108.5(5) . . ?
C59 C90 C60 120.2(5) . . ?
C59 C90 H90 119.9 . . ?
C60 C90 H90 119.9 . . ?
C54 C91 C80 118.6(5) . . ?
C54 C91 H91 120.7 . . ?
C80 C91 H91 120.7 . . ?
C70 C92 H92 120.1 . . ?
C70 C92 C102 119.8(5) . . ?
C102 C92 H92 120.1 . . ?
C43 C93 H93 121.0 . . ?
C96 C93 C43 117.9(5) . . ?
C96 C93 H93 121.0 . . ?
C29 C94 C81 120.6(5) . . ?
C29 C94 H94 119.7 . . ?
C81 C94 H94 119.7 . . ?
C24 C95 H95 120.0 . . ?
C24 C95 C104 120.1(5) . . ?
C104 C95 H95 120.0 . . ?
C71 C96 H96 120.1 . . ?
C93 C96 C71 119.9(5) . . ?
C93 C96 H96 120.1 . . ?
C69 C97 H97 120.9 . . ?
C69 C97 C98 118.2(5) . . ?
C98 C97 H97 120.9 . . ?
C35 C98 C97 120.4(5) . . ?
C35 C98 H98 119.8 . . ?
C97 C98 H98 119.8 . . ?
C31 C99 C40 121.1(5) . . ?
C31 C99 H99 119.4 . . ?
C40 C99 H99 119.4 . . ?
O15 C100 H10J 109.5 . . ?
O15 C100 H10K 109.5 . . ?
O15 C100 H10L 109.5 . . ?
H10J C100 H10K 109.5 . . ?
H10J C100 H10L 109.5 . . ?
H10K C100 H10L 109.5 . . ?
C55 C101 C75 120.2(5) . . ?
C55 C101 H101 119.9 . . ?
C75 C101 H101 119.9 . . ?
C67 C102 C92 120.2(5) . . ?
C67 C102 H102 119.9 . . ?
C92 C102 H102 119.9 . . ?
O9 C103 H10A 109.5 . . ?
O9 C103 H10B 109.5 . . ?
O9 C103 H10C 109.5 . . ?
H10A C103 H10B 109.5 . . ?
H10A C103 H10C 109.5 . . ?
H10B C103 H10C 109.5 . . ?
C45 C104 C95 120.4(5) . . ?
C45 C104 H104 119.8 . . ?
C95 C104 H104 119.8 . . ?
O17 C105 H10M 109.5 . . ?
O17 C105 H10N 109.5 . . ?
O17 C105 H10O 109.5 . . ?
H10M C105 H10N 109.5 . . ?
H10M C105 H10O 109.5 . . ?
H10N C105 H10O 109.5 . . ?
O8 C106 H10D 109.5 . . ?
O8 C106 H10E 109.5 . . ?
O8 C106 H10F 109.5 . . ?
H10D C106 H10E 109.5 . . ?
H10D C106 H10F 109.5 . . ?
H10E C106 H10F 109.5 . . ?
O5 C107 H10G 109.5 . . ?
O5 C107 H10H 109.5 . . ?
O5 C107 H10I 109.5 . . ?
H10G C107 H10H 109.5 . . ?
H10G C107 H10I 109.5 . . ?
H10H C107 H10I 109.5 . . ?
F3 C108 S3 111.9(5) . . ?
F3 C108 F7 109.0(7) . . ?
F6 C108 S3 113.1(6) . . ?
F6 C108 F3 107.4(6) . . ?
F6 C108 F7 105.4(8) . . ?
F7 C108 S3 109.7(4) . . ?
O21 C109 H10P 109.5 . . ?
O21 C109 H10Q 109.5 . . ?
O21 C109 H10R 109.5 . . ?
H10P C109 H10Q 109.5 . . ?
H10P C109 H10R 109.5 . . ?
H10Q C109 H10R 109.5 . . ?
F5 C110 S2 112.3(5) . . ?
F8 C110 S2 110.2(7) . . ?
F8 C110 F5 109.3(8) . . ?
F8 C110 F9 106.6(8) . . ?
F9 C110 S2 110.9(7) . . ?
F9 C110 F5 107.4(8) . . ?
O6 C111 H11A 109.5 . . ?
O6 C111 H11B 109.5 . . ?
O6 C111 H11C 109.5 . . ?
H11A C111 H11B 109.5 . . ?
H11A C111 H11C 109.5 . . ?
H11B C111 H11C 109.5 . . ?
Cl1 C112 Cl2 115.6(5) . . ?
Cl1 C112 H11V 108.4 . . ?
Cl1 C112 H11W 108.4 . . ?
Cl2 C112 H11V 108.4 . . ?
Cl2 C112 H11W 108.4 . . ?
H11V C112 H11W 107.5 . . ?
F10 C113 S4 107.3(12) . . ?
F11 C113 S4 108.2(10) . . ?
F11 C113 F10 106.9(10) . . ?
F12 C113 S4 111.8(8) . . ?
F12 C113 F10 112.5(11) . . ?
F12 C113 F11 110.0(18) . . ?
C115 O33 H33A 109.5 . . ?
C116 O34 H34 109.5 . . ?
C119 O35 H35A 109.5 . . ?
C117 O36 H36A 109.5 . . ?
C114 O37 H37 109.5 . . ?
C118 O38 H38 109.5 . . ?
O37 C114 H11P 109.5 . . ?
O37 C114 H11Q 109.5 . . ?
O37 C114 H11R 109.5 . . ?
H11P C114 H11Q 109.5 . . ?
H11P C114 H11R 109.5 . . ?
H11Q C114 H11R 109.5 . . ?
O33 C115 H11D 109.5 . . ?
O33 C115 H11E 109.5 . . ?
O33 C115 H11F 109.5 . . ?
H11D C115 H11E 109.5 . . ?
H11D C115 H11F 109.5 . . ?
H11E C115 H11F 109.5 . . ?
O34 C116 H11G 109.5 . . ?
O34 C116 H11H 109.5 . . ?
O34 C116 H11I 109.5 . . ?
H11G C116 H11H 109.5 . . ?
H11G C116 H11I 109.5 . . ?
H11H C116 H11I 109.5 . . ?
O36 C117 H11M 109.5 . . ?
O36 C117 H11N 109.5 . . ?
O36 C117 H11O 109.5 . . ?
H11M C117 H11N 109.5 . . ?
H11M C117 H11O 109.5 . . ?
H11N C117 H11O 109.5 . . ?
O38 C118 H11S 109.5 . . ?
O38 C118 H11T 109.5 . . ?
O38 C118 H11U 109.5 . . ?
H11S C118 H11T 109.5 . . ?
H11S C118 H11U 109.5 . . ?
H11T C118 H11U 109.5 . . ?
O35 C119 H11J 109.5 . . ?
O35 C119 H11K 109.5 . . ?
O35 C119 H11L 109.5 . . ?
H11J C119 H11K 109.5 . . ?
H11J C119 H11L 109.5 . . ?
H11K C119 H11L 109.5 . . ?
O39 C120 H12A 109.5 . . ?
O39 C120 H12B 109.5 . . ?
O39 C120 H12C 109.5 . . ?
H12A C120 H12B 109.5 . . ?
H12A C120 H12C 109.5 . . ?
H12B C120 H12C 109.5 . . ?

loop_
_geom_bond_atom_site_label_1
_geom_bond_atom_site_label_2
_geom_bond_distance
_geom_bond_site_symmetry_2
_geom_bond_publ_flag
Dy1 Dy2 3.8819(4) . ?
Dy1 O2 2.319(3) . ?
Dy1 O3 2.341(3) . ?
Dy1 O1 2.218(3) . ?
Dy1 O5 2.441(3) . ?
Dy1 N6 2.501(4) . ?
Dy1 N1 2.500(4) . ?
Dy1 N3 2.493(4) . ?
Dy1 N4 2.486(4) . ?
Dy2 O2 2.361(3) . ?
Dy2 O3 2.345(3) . ?
Dy2 O4 2.201(3) . ?
Dy2 N7 2.516(4) . ?
Dy2 N9 2.503(4) . ?
Dy2 N12 2.523(4) . ?
Dy2 N10 2.505(4) . ?
Dy2 O6 2.430(4) . ?
Dy3 Dy4 3.8705(4) . ?
Dy3 O27 2.365(3) . ?
Dy3 O11 2.323(3) . ?
Dy3 O18 2.210(3) . ?
Dy3 O21 2.425(3) . ?
Dy3 N18 2.512(4) . ?
Dy3 N16 2.473(4) . ?
Dy3 N15 2.490(4) . ?
Dy3 N13 2.517(4) . ?
Dy4 O27 2.362(3) . ?
Dy4 O23 2.209(3) . ?
Dy4 O11 2.337(3) . ?
Dy4 O17 2.443(4) . ?
Dy4 N24 2.497(4) . ?
Dy4 N19 2.504(4) . ?
Dy4 N21 2.495(4) . ?
Dy4 N22 2.501(4) . ?
S1 O12 1.443(3) . ?
S1 O19 1.442(4) . ?
S1 O24 1.423(4) . ?
S1 C89 1.817(6) . ?
S2 O20 1.432(4) . ?
S2 O22 1.432(4) . ?
S2 O25 1.423(4) . ?
S2 C110 1.805(8) . ?
S3 O26 1.437(4) . ?
S3 O28 1.424(5) . ?
S3 O30 1.419(5) . ?
S3 C108 1.804(7) . ?
S4 O29 1.431(6) . ?
S4 O31 1.420(8) . ?
S4 O32 1.398(7) . ?
S4 C113 1.830(13) . ?
Cl1 C112 1.708(9) . ?
Cl2 C112 1.726(9) . ?
O2 C8 1.345(5) . ?
O3 C74 1.349(6) . ?
O27 C61 1.331(6) . ?
O1 C44 1.291(6) . ?
O23 C52 1.309(6) . ?
O4 C37 1.287(6) . ?
O13 C18 1.368(6) . ?
O13 C86 1.423(7) . ?
O11 C10 1.348(5) . ?
O18 C53 1.304(6) . ?
O10 C49 1.359(6) . ?
O10 C66 1.428(6) . ?
F1 C89 1.328(7) . ?
O8 C72 1.360(6) . ?
O8 C106 1.416(6) . ?
O7 C14 1.368(6) . ?
O7 C83 1.439(6) . ?
O14 C29 1.366(6) . ?
O14 C88 1.428(6) . ?
O15 C1 1.368(7) . ?
O15 C100 1.431(6) . ?
O16 C63 1.432(6) . ?
O16 C67 1.370(6) . ?
O17 H17 0.864(10) . ?
O17 C105 1.434(7) . ?
O9 C24 1.354(6) . ?
O9 C103 1.423(6) . ?
F2 C89 1.331(7) . ?
N17 H17A 0.8600 . ?
N17 N18 1.385(5) . ?
N17 C46 1.356(7) . ?
O21 H21 0.857(10) . ?
O21 C109 1.423(8) . ?
N18 C21 1.290(6) . ?
O5 H5 0.854(10) . ?
O5 C107 1.428(7) . ?
N24 N23 1.378(6) . ?
N24 C2 1.283(6) . ?
N7 N8 1.367(6) . ?
N7 C25 1.312(6) . ?
N6 N5 1.379(6) . ?
N6 C3 1.285(6) . ?
N5 H5A 0.8600 . ?
N5 C58 1.355(7) . ?
N8 H8 0.8600 . ?
N8 C34 1.357(6) . ?
N1 N2 1.378(5) . ?
N1 C41 1.286(6) . ?
F3 C108 1.313(7) . ?
N19 N20 1.377(6) . ?
N19 C15 1.299(6) . ?
N16 C17 1.362(6) . ?
N16 C46 1.348(6) . ?
N9 C7 1.369(6) . ?
N9 C34 1.346(6) . ?
F4 C89 1.318(7) . ?
N12 N11 1.377(5) . ?
N12 C23 1.280(7) . ?
N21 C30 1.357(6) . ?
N21 C47 1.338(7) . ?
N23 H23A 0.8600 . ?
N23 C28 1.366(6) . ?
N10 C11 1.354(6) . ?
N10 C27 1.343(6) . ?
N2 H2 0.8600 . ?
N2 C56 1.356(7) . ?
O6 H6 0.852(10) . ?
O6 C111 1.621(10) . ?
N14 H14 0.8600 . ?
N14 N13 1.366(6) . ?
N14 C43 1.365(7) . ?
N15 C5 1.367(6) . ?
N15 C43 1.343(6) . ?
N13 C19 1.298(6) . ?
N20 H20 0.8600 . ?
N20 C47 1.365(7) . ?
N3 C56 1.330(6) . ?
N3 C65 1.363(7) . ?
N11 H11 0.8600 . ?
N11 C27 1.361(7) . ?
N22 C28 1.320(7) . ?
N22 C54 1.369(6) . ?
C1 C20 1.376(7) . ?
C1 C52 1.428(7) . ?
C2 H2A 0.9300 . ?
C2 C4 1.459(7) . ?
C3 H3 0.9300 . ?
C3 C12 1.440(7) . ?
N4 C58 1.353(6) . ?
N4 C69 1.358(6) . ?
C4 C6 1.402(7) . ?
C4 C61 1.394(7) . ?
C5 C17 1.487(7) . ?
C5 C71 1.373(7) . ?
C6 H6A 0.9300 . ?
C6 C81 1.373(7) . ?
C7 C11 1.483(7) . ?
C7 C84 1.379(7) . ?
C8 C12 1.401(6) . ?
C8 C72 1.406(7) . ?
C9 C16 1.406(7) . ?
C9 C41 1.438(7) . ?
C9 C44 1.418(6) . ?
F5 C110 1.324(8) . ?
C10 C18 1.412(7) . ?
C10 C22 1.405(7) . ?
C11 C76 1.381(7) . ?
C12 C31 1.421(7) . ?
C13 C23 1.458(7) . ?
C13 C33 1.409(7) . ?
C13 C74 1.388(7) . ?
C14 C26 1.367(7) . ?
C14 C44 1.436(7) . ?
C15 H15 0.9300 . ?
C15 C32 1.446(7) . ?
C16 H16 0.9300 . ?
C16 C50 1.364(8) . ?
C17 C39 1.371(7) . ?
C18 C60 1.379(7) . ?
C19 H19 0.9300 . ?
C19 C22 1.446(8) . ?
C20 H20A 0.9300 . ?
C20 C42 1.387(8) . ?
C21 H21A 0.9300 . ?
C21 C38 1.432(7) . ?
C22 C59 1.409(7) . ?
C23 H23 0.9300 . ?
C24 C37 1.434(7) . ?
C24 C95 1.370(7) . ?
C25 H25 0.9300 . ?
C25 C48 1.435(7) . ?
C26 H26 0.9300 . ?
C26 C50 1.406(7) . ?
C27 C36 1.409(6) . ?
C28 C62 1.417(7) . ?
C29 C61 1.431(6) . ?
C29 C94 1.376(7) . ?
C30 C54 1.478(7) . ?
C30 C75 1.378(7) . ?
C31 H31 0.9300 . ?
C31 C99 1.356(8) . ?
C32 C52 1.397(7) . ?
C32 C87 1.416(7) . ?
C33 H33 0.9300 . ?
C33 C82 1.375(8) . ?
C34 C57 1.397(7) . ?
C35 H35 0.9300 . ?
C35 C58 1.396(7) . ?
C35 C98 1.348(8) . ?
C36 H36 0.9300 . ?
C36 C85 1.366(8) . ?
C37 C48 1.405(7) . ?
C38 C53 1.419(7) . ?
C38 C70 1.408(7) . ?
C39 H39 0.9300 . ?
C39 C79 1.389(8) . ?
C40 H40 0.9300 . ?
C40 C72 1.390(7) . ?
C40 C99 1.394(7) . ?
C41 H41 0.9300 . ?
C42 H42 0.9300 . ?
C42 C87 1.355(8) . ?
C43 C93 1.403(7) . ?
C45 H45 0.9300 . ?
C45 C48 1.404(7) . ?
C45 C104 1.388(8) . ?
C46 C68 1.407(7) . ?
C47 C55 1.394(7) . ?
C49 C73 1.391(7) . ?
C49 C74 1.407(7) . ?
C50 H50 0.9300 . ?
C51 H51 0.9300 . ?
C51 C64 1.409(8) . ?
C51 C77 1.352(8) . ?
C53 C67 1.422(7) . ?
C54 C91 1.381(7) . ?
C55 H55 0.9300 . ?
C55 C101 1.367(8) . ?
C56 C77 1.412(7) . ?
C57 H57 0.9300 . ?
C57 C78 1.362(7) . ?
C59 H59 0.9300 . ?
C59 C90 1.367(8) . ?
C60 H60 0.9300 . ?
C60 C90 1.394(8) . ?
C62 H62 0.9300 . ?
C62 C80 1.362(8) . ?
F6 C108 1.290(9) . ?
C63 H63A 0.9600 . ?
C63 H63B 0.9600 . ?
C63 H63C 0.9600 . ?
C64 H64 0.9300 . ?
C64 C65 1.369(7) . ?
C65 C69 1.484(7) . ?
C66 H66A 0.9600 . ?
C66 H66B 0.9600 . ?
C66 H66C 0.9600 . ?
C67 C102 1.368(8) . ?
C68 H68 0.9300 . ?
C68 C79 1.357(8) . ?
C69 C97 1.382(8) . ?
C70 H70 0.9300 . ?
C70 C92 1.368(8) . ?
C71 H71 0.9300 . ?
C71 C96 1.398(8) . ?
C73 H73 0.9300 . ?
C73 C82 1.393(8) . ?
C75 H75 0.9300 . ?
C75 C101 1.391(8) . ?
C76 H76 0.9300 . ?
C76 C85 1.381(8) . ?
C77 H77 0.9300 . ?
C78 H78 0.9300 . ?
C78 C84 1.392(8) . ?
C79 H79 0.9300 . ?
C80 H80 0.9300 . ?
C80 C91 1.395(8) . ?
C81 H81 0.9300 . ?
C81 C94 1.388(8) . ?
C82 H82 0.9300 . ?
C83 H83A 0.9600 . ?
C83 H83B 0.9600 . ?
C83 H83C 0.9600 . ?
C84 H84 0.9300 . ?
F7 C108 1.323(9) . ?
C85 H85 0.9300 . ?
C86 H86A 0.9600 . ?
C86 H86B 0.9600 . ?
C86 H86C 0.9600 . ?
C87 H87 0.9300 . ?
C88 H88A 0.9600 . ?
C88 H88B 0.9600 . ?
C88 H88C 0.9600 . ?
C90 H90 0.9300 . ?
C91 H91 0.9300 . ?
C92 H92 0.9300 . ?
C92 C102 1.405(9) . ?
C93 H93 0.9300 . ?
C93 C96 1.380(8) . ?
C94 H94 0.9300 . ?
C95 H95 0.9300 . ?
C95 C104 1.396(9) . ?
C96 H96 0.9300 . ?
C97 H97 0.9300 . ?
C97 C98 1.397(8) . ?
C98 H98 0.9300 . ?
C99 H99 0.9300 . ?
C100 H10J 0.9600 . ?
C100 H10K 0.9600 . ?
C100 H10L 0.9600 . ?
C101 H101 0.9300 . ?
C102 H102 0.9300 . ?
C103 H10A 0.9600 . ?
C103 H10B 0.9600 . ?
C103 H10C 0.9600 . ?
C104 H104 0.9300 . ?
C105 H10M 0.9600 . ?
C105 H10N 0.9600 . ?
C105 H10O 0.9600 . ?
F8 C110 1.293(12) . ?
C106 H10D 0.9600 . ?
C106 H10E 0.9600 . ?
C106 H10F 0.9600 . ?
F9 C110 1.298(12) . ?
C107 H10G 0.9600 . ?
C107 H10H 0.9600 . ?
C107 H10I 0.9600 . ?
C109 H10P 0.9600 . ?
C109 H10Q 0.9600 . ?
C109 H10R 0.9600 . ?
F10 C113 1.328(15) . ?
C111 H11A 0.9600 . ?
C111 H11B 0.9600 . ?
C111 H11C 0.9600 . ?
C112 H11V 0.9700 . ?
C112 H11W 0.9700 . ?
C113 F11 1.279(19) . ?
C113 F12 1.252(12) . ?
O33 H33A 0.8200 . ?
O33 C115 1.418(6) . ?
O34 H34 0.8200 . ?
O34 C116 1.418(6) . ?
O35 H35A 0.8200 . ?
O35 C119 1.398(7) . ?
O36 H36A 0.8200 . ?
O36 C117 1.411(6) . ?
O37 H37 0.8200 . ?
O37 C114 1.386(6) . ?
O38 H38 0.8200 . ?
O38 C118 1.396(7) . ?
C114 H11P 0.9600 . ?
C114 H11Q 0.9600 . ?
C114 H11R 0.9600 . ?
C115 H11D 0.9600 . ?
C115 H11E 0.9600 . ?
C115 H11F 0.9600 . ?
C116 H11G 0.9600 . ?
C116 H11H 0.9600 . ?
C116 H11I 0.9600 . ?
C117 H11M 0.9600 . ?
C117 H11N 0.9600 . ?
C117 H11O 0.9600 . ?
C118 H11S 0.9600 . ?
C118 H11T 0.9600 . ?
C118 H11U 0.9600 . ?
C119 H11J 0.9600 . ?
C119 H11K 0.9600 . ?
C119 H11L 0.9600 . ?
O39 C120 1.440(8) . ?
C120 H12A 0.9600 . ?
C120 H12B 0.9600 . ?
C120 H12C 0.9600 . ?

loop_
_geom_torsion_atom_site_label_1
_geom_torsion_atom_site_label_2
_geom_torsion_atom_site_label_3
_geom_torsion_atom_site_label_4
_geom_torsion
_geom_torsion_site_symmetry_1
_geom_torsion_site_symmetry_2
_geom_torsion_site_symmetry_3
_geom_torsion_site_symmetry_4
_geom_torsion_publ_flag
Dy1 O2 C8 C12 62.8(5) . . . . ?
Dy1 O2 C8 C72 -119.3(4) . . . . ?
Dy1 O3 C74 C13 -91.7(5) . . . . ?
Dy1 O3 C74 C49 88.1(5) . . . . ?
Dy1 O1 C44 C9 33.1(7) . . . . ?
Dy1 O1 C44 C14 -150.2(3) . . . . ?
Dy1 N6 N5 C58 12.3(6) . . . . ?
Dy1 N6 C3 C12 -12.2(7) . . . . ?
Dy1 N1 N2 C56 8.7(5) . . . . ?
Dy1 N1 C41 C9 -16.6(7) . . . . ?
Dy1 N3 C56 N2 -10.4(6) . . . . ?
Dy1 N3 C56 C77 171.0(4) . . . . ?
Dy1 N3 C65 C64 -169.2(4) . . . . ?
Dy1 N3 C65 C69 11.5(5) . . . . ?
Dy1 N4 C58 N5 2.8(6) . . . . ?
Dy1 N4 C58 C35 -178.7(4) . . . . ?
Dy1 N4 C69 C65 -2.7(6) . . . . ?
Dy1 N4 C69 C97 179.2(4) . . . . ?
Dy2 O2 C8 C12 -91.1(5) . . . . ?
Dy2 O2 C8 C72 86.8(4) . . . . ?
Dy2 O3 C74 C13 62.4(5) . . . . ?
Dy2 O3 C74 C49 -117.9(4) . . . . ?
Dy2 O4 C37 C24 -156.3(4) . . . . ?
Dy2 O4 C37 C48 27.3(7) . . . . ?
Dy2 N7 N8 C34 9.9(5) . . . . ?
Dy2 N7 C25 C48 -15.9(7) . . . . ?
Dy2 N9 C7 C11 9.2(5) . . . . ?
Dy2 N9 C7 C84 -171.8(4) . . . . ?
Dy2 N9 C34 N8 -7.3(6) . . . . ?
Dy2 N9 C34 C57 172.4(4) . . . . ?
Dy2 N12 N11 C27 15.7(5) . . . . ?
Dy2 N12 C23 C13 -13.2(7) . . . . ?
Dy2 N10 C11 C7 -8.8(5) . . . . ?
Dy2 N10 C11 C76 172.6(4) . . . . ?
Dy2 N10 C27 N11 5.1(6) . . . . ?
Dy2 N10 C27 C36 -174.0(4) . . . . ?
Dy3 O27 C61 C4 86.9(5) . . . . ?
Dy3 O27 C61 C29 -91.3(4) . . . . ?
Dy3 O11 C10 C18 117.2(4) . . . . ?
Dy3 O11 C10 C22 -63.4(5) . . . . ?
Dy3 O18 C53 C38 -25.6(7) . . . . ?
Dy3 O18 C53 C67 157.5(4) . . . . ?
Dy3 N18 C21 C38 11.6(7) . . . . ?
Dy3 N16 C17 C5 -10.2(5) . . . . ?
Dy3 N16 C17 C39 173.2(4) . . . . ?
Dy3 N16 C46 N17 5.1(6) . . . . ?
Dy3 N16 C46 C68 -174.0(4) . . . . ?
Dy3 N15 C5 C17 3.1(5) . . . . ?
Dy3 N15 C5 C71 -179.6(4) . . . . ?
Dy3 N15 C43 N14 -1.0(6) . . . . ?
Dy3 N15 C43 C93 -179.6(4) . . . . ?
Dy3 N13 C19 C22 9.8(7) . . . . ?
Dy4 O27 C61 C4 -60.8(5) . . . . ?
Dy4 O27 C61 C29 121.0(4) . . . . ?
Dy4 O23 C52 C1 154.8(4) . . . . ?
Dy4 O23 C52 C32 -30.0(7) . . . . ?
Dy4 O11 C10 C18 -89.4(5) . . . . ?
Dy4 O11 C10 C22 90.0(5) . . . . ?
Dy4 N24 N23 C28 -12.7(5) . . . . ?
Dy4 N24 C2 C4 10.3(7) . . . . ?
Dy4 N19 N20 C47 -11.8(6) . . . . ?
Dy4 N19 C15 C32 16.4(7) . . . . ?
Dy4 N21 C30 C54 -12.1(6) . . . . ?
Dy4 N21 C30 C75 169.2(4) . . . . ?
Dy4 N21 C47 N20 10.2(6) . . . . ?
Dy4 N21 C47 C55 -169.2(4) . . . . ?
Dy4 N22 C28 N23 0.8(6) . . . . ?
Dy4 N22 C28 C62 -176.5(4) . . . . ?
Dy4 N22 C54 C30 0.8(6) . . . . ?
Dy4 N22 C54 C91 177.2(4) . . . . ?
O2 C8 C12 C3 -5.2(7) . . . . ?
O2 C8 C12 C31 172.8(4) . . . . ?
O2 C8 C72 O8 4.9(6) . . . . ?
O2 C8 C72 C40 -174.5(4) . . . . ?
O4 C37 C48 C25 6.8(7) . . . . ?
O4 C37 C48 C45 179.4(5) . . . . ?
O13 C18 C60 C90 179.5(5) . . . . ?
O11 C10 C18 O13 -4.1(6) . . . . ?
O11 C10 C18 C60 174.0(4) . . . . ?
O11 C10 C22 C19 6.3(7) . . . . ?
O11 C10 C22 C59 -172.7(4) . . . . ?
O18 C53 C67 O16 1.8(7) . . . . ?
O18 C53 C67 C102 -178.5(5) . . . . ?
O10 C49 C73 C82 -178.9(5) . . . . ?
O10 C49 C74 O3 4.5(6) . . . . ?
O10 C49 C74 C13 -175.8(4) . . . . ?
O12 S1 C89 F1 -57.6(5) . . . . ?
O12 S1 C89 F2 -177.5(4) . . . . ?
O12 S1 C89 F4 62.0(5) . . . . ?
O7 C14 C26 C50 -177.5(4) . . . . ?
O7 C14 C44 O1 -3.0(6) . . . . ?
O7 C14 C44 C9 173.9(4) . . . . ?
O14 C29 C61 O27 -5.0(6) . . . . ?
O14 C29 C61 C4 176.7(4) . . . . ?
O14 C29 C94 C81 179.8(5) . . . . ?
O15 C1 C20 C42 177.0(5) . . . . ?
O15 C1 C52 O23 0.4(6) . . . . ?
O15 C1 C52 C32 -175.1(4) . . . . ?
O16 C67 C102 C92 176.9(5) . . . . ?
O9 C24 C37 O4 -2.0(6) . . . . ?
O9 C24 C37 C48 174.6(4) . . . . ?
O9 C24 C95 C104 -176.3(5) . . . . ?
O19 S1 C89 F1 60.4(5) . . . . ?
O19 S1 C89 F2 -59.5(5) . . . . ?
O19 S1 C89 F4 -179.9(4) . . . . ?
O20 S2 C110 F5 -179.8(7) . . . . ?
O20 S2 C110 F8 58.2(8) . . . . ?
O20 S2 C110 F9 -59.6(7) . . . . ?
N17 N18 C21 C38 -171.4(5) . . . . ?
N17 C46 C68 C79 -178.8(5) . . . . ?
N18 N17 C46 N16 6.7(6) . . . . ?
N18 N17 C46 C68 -174.1(4) . . . . ?
N18 C21 C38 C53 11.0(8) . . . . ?
N18 C21 C38 C70 -176.1(5) . . . . ?
O22 S2 C110 F5 59.2(8) . . . . ?
O22 S2 C110 F8 -62.9(7) . . . . ?
O22 S2 C110 F9 179.4(6) . . . . ?
N24 N23 C28 N22 8.0(7) . . . . ?
N24 N23 C28 C62 -174.5(5) . . . . ?
N24 C2 C4 C6 -159.4(5) . . . . ?
N24 C2 C4 C61 21.2(7) . . . . ?
N7 N8 C34 N9 -1.9(6) . . . . ?
N7 N8 C34 C57 178.4(4) . . . . ?
N7 C25 C48 C37 -7.9(8) . . . . ?
N7 C25 C48 C45 179.3(5) . . . . ?
O24 S1 C89 F1 -178.5(4) . . . . ?
O24 S1 C89 F2 61.6(5) . . . . ?
O24 S1 C89 F4 -58.8(5) . . . . ?
N6 N5 C58 N4 -10.1(7) . . . . ?
N6 N5 C58 C35 171.4(4) . . . . ?
N6 C3 C12 C8 -20.5(7) . . . . ?
N6 C3 C12 C31 161.5(5) . . . . ?
N5 N6 C3 C12 175.9(4) . . . . ?
N8 N7 C25 C48 169.3(4) . . . . ?
N8 C34 C57 C78 178.9(4) . . . . ?
N1 N2 C56 N3 1.0(7) . . . . ?
N1 N2 C56 C77 179.7(4) . . . . ?
N19 N20 C47 N21 1.3(7) . . . . ?
N19 N20 C47 C55 -179.3(4) . . . . ?
N19 C15 C32 C52 9.5(8) . . . . ?
N19 C15 C32 C87 -178.8(5) . . . . ?
N16 C17 C39 C79 0.8(8) . . . . ?
N16 C46 C68 C79 0.4(7) . . . . ?
N9 C7 C11 N10 -0.2(6) . . . . ?
N9 C7 C11 C76 178.4(4) . . . . ?
N9 C7 C84 C78 0.1(7) . . . . ?
N9 C34 C57 C78 -0.9(7) . . . . ?
N12 N11 C27 N10 -13.9(7) . . . . ?
N12 N11 C27 C36 165.2(4) . . . . ?
N21 C30 C54 N22 7.1(6) . . . . ?
N21 C30 C54 C91 -169.2(5) . . . . ?
N21 C30 C75 C101 -0.1(8) . . . . ?
N21 C47 C55 C101 -0.5(8) . . . . ?
O25 S2 C110 F5 -59.2(8) . . . . ?
O25 S2 C110 F8 178.7(7) . . . . ?
O25 S2 C110 F9 60.9(7) . . . . ?
O26 S3 C108 F3 177.2(5) . . . . ?
O26 S3 C108 F6 -61.2(7) . . . . ?
O26 S3 C108 F7 56.2(6) . . . . ?
N23 N24 C2 C4 -179.1(4) . . . . ?
N23 C28 C62 C80 -178.8(5) . . . . ?
N10 C11 C76 C85 2.1(8) . . . . ?
N10 C27 C36 C85 0.4(7) . . . . ?
N2 N1 C41 C9 170.0(4) . . . . ?
N2 C56 C77 C51 179.6(5) . . . . ?
O28 S3 C108 F3 59.2(6) . . . . ?
O28 S3 C108 F6 -179.3(6) . . . . ?
O28 S3 C108 F7 -61.9(6) . . . . ?
N14 N13 C19 C22 -178.1(4) . . . . ?
N14 C43 C93 C96 -179.3(5) . . . . ?
N15 C5 C17 N16 4.4(6) . . . . ?
N15 C5 C17 C39 -179.0(4) . . . . ?
N15 C5 C71 C96 -1.1(8) . . . . ?
N15 C43 C93 C96 -0.7(8) . . . . ?
N13 N14 C43 N15 9.5(7) . . . . ?
N13 N14 C43 C93 -171.9(4) . . . . ?
N13 C19 C22 C10 21.1(8) . . . . ?
N13 C19 C22 C59 -159.9(5) . . . . ?
N20 N19 C15 C32 -169.8(5) . . . . ?
N20 C47 C55 C101 -179.9(5) . . . . ?
N3 C56 C77 C51 -1.8(7) . . . . ?
N3 C65 C69 N4 -5.6(6) . . . . ?
N3 C65 C69 C97 172.5(5) . . . . ?
N11 N12 C23 C13 176.4(4) . . . . ?
N11 C27 C36 C85 -178.7(5) . . . . ?
N22 C28 C62 C80 -1.4(9) . . . . ?
N22 C54 C91 C80 0.0(8) . . . . ?
C1 C20 C42 C87 -1.2(8) . . . . ?
C2 N24 N23 C28 175.8(4) . . . . ?
C2 C4 C6 C81 177.5(5) . . . . ?
C2 C4 C61 O27 5.6(7) . . . . ?
C2 C4 C61 C29 -176.2(4) . . . . ?
C3 N6 N5 C58 -175.1(4) . . . . ?
C3 C12 C31 C99 -179.2(5) . . . . ?
N4 C69 C97 C98 -0.6(8) . . . . ?
C4 C6 C81 C94 -0.7(8) . . . . ?
O29 S4 C113 F10 -179.3(9) . . . . ?
O29 S4 C113 F11 65.7(10) . . . . ?
O29 S4 C113 F12 -55.6(15) . . . . ?
C5 N15 C43 N14 177.1(4) . . . . ?
C5 N15 C43 C93 -1.6(7) . . . . ?
C5 C17 C39 C79 -175.5(5) . . . . ?
C5 C71 C96 C93 -1.3(8) . . . . ?
C6 C4 C61 O27 -173.8(4) . . . . ?
C6 C4 C61 C29 4.4(7) . . . . ?
C6 C81 C94 C29 3.0(8) . . . . ?
C7 N9 C34 N8 -179.4(4) . . . . ?
C7 N9 C34 C57 0.3(7) . . . . ?
C7 C11 C76 C85 -176.4(5) . . . . ?
C8 C12 C31 C99 2.8(7) . . . . ?
C9 C16 C50 C26 -3.7(8) . . . . ?
C10 C18 C60 C90 1.6(8) . . . . ?
C10 C22 C59 C90 -4.3(8) . . . . ?
C11 N10 C27 N11 -178.2(4) . . . . ?
C11 N10 C27 C36 2.7(7) . . . . ?
C11 C7 C84 C78 179.0(4) . . . . ?
C11 C76 C85 C36 1.2(8) . . . . ?
C12 C8 C72 O8 -177.2(4) . . . . ?
C12 C8 C72 C40 3.4(7) . . . . ?
C12 C31 C99 C40 1.4(8) . . . . ?
C13 C33 C82 C73 1.9(8) . . . . ?
C14 C26 C50 C16 3.5(8) . . . . ?
C15 N19 N20 C47 173.6(5) . . . . ?
C15 C32 C52 O23 -6.9(7) . . . . ?
C15 C32 C52 C1 168.4(4) . . . . ?
C15 C32 C87 C42 -171.1(5) . . . . ?
C16 C9 C41 N1 174.9(5) . . . . ?
C16 C9 C44 O1 -178.8(4) . . . . ?
C16 C9 C44 C14 4.3(6) . . . . ?
C17 N16 C46 N17 179.1(4) . . . . ?
C17 N16 C46 C68 0.0(7) . . . . ?
C17 C5 C71 C96 176.0(5) . . . . ?
C17 C39 C79 C68 -0.5(8) . . . . ?
C18 C10 C22 C19 -174.4(5) . . . . ?
C18 C10 C22 C59 6.7(7) . . . . ?
C18 C60 C90 C59 0.9(9) . . . . ?
C19 C22 C59 C90 176.7(5) . . . . ?
C20 C1 C52 O23 178.9(5) . . . . ?
C20 C1 C52 C32 3.5(7) . . . . ?
C20 C42 C87 C32 1.5(8) . . . . ?
C21 C38 C53 O18 -8.0(7) . . . . ?
C21 C38 C53 C67 169.0(5) . . . . ?
C21 C38 C70 C92 -171.5(5) . . . . ?
C22 C10 C18 O13 176.5(4) . . . . ?
C22 C10 C18 C60 -5.4(7) . . . . ?
C22 C59 C90 C60 0.5(9) . . . . ?
C23 N12 N11 C27 -173.0(4) . . . . ?
C23 C13 C33 C82 -178.5(5) . . . . ?
C23 C13 C74 O3 -5.5(7) . . . . ?
C23 C13 C74 C49 174.8(4) . . . . ?
C24 C37 C48 C25 -169.6(4) . . . . ?
C24 C37 C48 C45 3.0(7) . . . . ?
C24 C95 C104 C45 0.9(8) . . . . ?
C25 N7 N8 C34 -174.7(4) . . . . ?
C26 C14 C44 O1 178.5(4) . . . . ?
C26 C14 C44 C9 -4.6(7) . . . . ?
C27 N10 C11 C7 174.6(4) . . . . ?
C27 N10 C11 C76 -4.0(7) . . . . ?
C27 C36 C85 C76 -2.3(8) . . . . ?
C28 N22 C54 C30 -175.5(4) . . . . ?
C28 N22 C54 C91 0.9(7) . . . . ?
C28 C62 C80 C91 2.4(9) . . . . ?
C30 N21 C47 N20 179.6(4) . . . . ?
C30 N21 C47 C55 0.2(7) . . . . ?
C30 C54 C91 C80 176.1(5) . . . . ?
C30 C75 C101 C55 -0.3(9) . . . . ?
C33 C13 C23 N12 162.2(5) . . . . ?
C33 C13 C74 O3 172.5(4) . . . . ?
C33 C13 C74 C49 -7.2(7) . . . . ?
C34 N9 C7 C11 -178.9(4) . . . . ?
C34 N9 C7 C84 0.1(7) . . . . ?
C34 C57 C78 C84 1.0(7) . . . . ?
C37 C24 C95 C104 1.2(8) . . . . ?
C38 C53 C67 O16 -175.2(4) . . . . ?
C38 C53 C67 C102 4.4(7) . . . . ?
C38 C70 C92 C102 0.4(9) . . . . ?
C41 N1 N2 C56 -177.2(4) . . . . ?
C41 C9 C16 C50 172.3(5) . . . . ?
C41 C9 C44 O1 8.7(7) . . . . ?
C41 C9 C44 C14 -168.2(4) . . . . ?
C43 N14 N13 Dy3 -13.1(6) . . . . ?
C43 N14 N13 C19 174.1(4) . . . . ?
C43 N15 C5 C17 -174.9(4) . . . . ?
C43 N15 C5 C71 2.5(7) . . . . ?
C43 C93 C96 C71 2.1(8) . . . . ?
C44 C9 C16 C50 -0.3(7) . . . . ?
C44 C9 C41 N1 -12.5(7) . . . . ?
C44 C14 C26 C50 0.8(7) . . . . ?
C46 N17 N18 Dy3 -14.8(5) . . . . ?
C46 N17 N18 C21 167.8(4) . . . . ?
C46 N16 C17 C5 176.0(4) . . . . ?
C46 N16 C17 C39 -0.5(7) . . . . ?
C46 C68 C79 C39 -0.1(8) . . . . ?
C47 N21 C30 C54 178.8(4) . . . . ?
C47 N21 C30 C75 0.1(7) . . . . ?
C47 C55 C101 C75 0.6(9) . . . . ?
C48 C45 C104 C95 -1.1(8) . . . . ?
C49 C73 C82 C33 -3.2(8) . . . . ?
C51 C64 C65 N3 -1.3(8) . . . . ?
C51 C64 C65 C69 178.0(5) . . . . ?
C52 C1 C20 C42 -1.3(8) . . . . ?
C52 C32 C87 C42 0.8(8) . . . . ?
C53 C38 C70 C92 1.5(8) . . . . ?
C53 C67 C102 C92 -2.7(9) . . . . ?
C54 N22 C28 N23 177.2(4) . . . . ?
C54 N22 C28 C62 -0.2(7) . . . . ?
C54 C30 C75 C101 -178.7(5) . . . . ?
C56 N3 C65 C64 -0.2(7) . . . . ?
C56 N3 C65 C69 -179.6(4) . . . . ?
C57 C78 C84 C7 -0.6(8) . . . . ?
C58 N4 C69 C65 176.2(4) . . . . ?
C58 N4 C69 C97 -1.9(7) . . . . ?
C58 C35 C98 C97 -2.4(9) . . . . ?
C61 C4 C6 C81 -3.1(7) . . . . ?
C61 C29 C94 C81 -1.5(7) . . . . ?
C62 C80 C91 C54 -1.7(9) . . . . ?
C63 O16 C67 C53 177.7(5) . . . . ?
C63 O16 C67 C102 -1.9(8) . . . . ?
C64 C51 C77 C56 0.2(8) . . . . ?
C64 C65 C69 N4 175.0(5) . . . . ?
C64 C65 C69 C97 -6.8(8) . . . . ?
C65 N3 C56 N2 -179.5(4) . . . . ?
C65 N3 C56 C77 1.8(7) . . . . ?
C65 C69 C97 C98 -178.6(5) . . . . ?
C66 O10 C49 C73 -10.3(7) . . . . ?
C66 O10 C49 C74 171.4(4) . . . . ?
C69 N4 C58 N5 -176.2(4) . . . . ?
C69 N4 C58 C35 2.3(7) . . . . ?
C69 C97 C98 C35 2.7(9) . . . . ?
C70 C38 C53 O18 179.2(5) . . . . ?
C70 C38 C53 C67 -3.8(7) . . . . ?
C70 C92 C102 C67 0.2(9) . . . . ?
C71 C5 C17 N16 -172.9(4) . . . . ?
C71 C5 C17 C39 3.6(7) . . . . ?
C72 C8 C12 C3 176.9(4) . . . . ?
C72 C8 C12 C31 -5.1(7) . . . . ?
C72 C40 C99 C31 -3.2(8) . . . . ?
C73 C49 C74 O3 -173.8(4) . . . . ?
C73 C49 C74 C13 5.9(7) . . . . ?
C74 C13 C23 N12 -19.7(8) . . . . ?
C74 C13 C33 C82 3.4(8) . . . . ?
C74 C49 C73 C82 -0.8(7) . . . . ?
C75 C30 C54 N22 -174.2(5) . . . . ?
C75 C30 C54 C91 9.5(8) . . . . ?
C77 C51 C64 C65 1.2(8) . . . . ?
O30 S3 C108 F3 -60.8(7) . . . . ?
O30 S3 C108 F6 60.7(7) . . . . ?
O30 S3 C108 F7 178.1(6) . . . . ?
C83 O7 C14 C26 0.2(7) . . . . ?
C83 O7 C14 C44 -178.2(4) . . . . ?
C84 C7 C11 N10 -179.2(4) . . . . ?
C84 C7 C11 C76 -0.6(7) . . . . ?
C86 O13 C18 C10 -171.0(4) . . . . ?
C86 O13 C18 C60 11.1(7) . . . . ?
C87 C32 C52 O23 -178.4(5) . . . . ?
C87 C32 C52 C1 -3.1(7) . . . . ?
C88 O14 C29 C61 -174.7(4) . . . . ?
C88 O14 C29 C94 4.0(7) . . . . ?
C94 C29 C61 O27 176.2(4) . . . . ?
C94 C29 C61 C4 -2.1(7) . . . . ?
C95 C24 C37 O4 -179.8(4) . . . . ?
C95 C24 C37 C48 -3.2(7) . . . . ?
C98 C35 C58 N5 178.3(5) . . . . ?
C98 C35 C58 N4 -0.2(8) . . . . ?
C99 C40 C72 O8 -178.6(4) . . . . ?
C99 C40 C72 C8 0.8(7) . . . . ?
C100 O15 C1 C20 1.5(8) . . . . ?
C100 O15 C1 C52 179.9(4) . . . . ?
C103 O9 C24 C37 178.8(4) . . . . ?
C103 O9 C24 C95 -3.6(7) . . . . ?
C104 C45 C48 C25 172.0(5) . . . . ?
C104 C45 C48 C37 -0.9(8) . . . . ?
C106 O8 C72 C8 175.8(4) . . . . ?
C106 O8 C72 C40 -4.7(7) . . . . ?
O31 S4 C113 F10 62.6(11) . . . . ?
O31 S4 C113 F11 -52.4(11) . . . . ?
O31 S4 C113 F12 -173.7(13) . . . . ?
O32 S4 C113 F10 -64.3(10) . . . . ?
O32 S4 C113 F11 -179.3(10) . . . . ?
O32 S4 C113 F12 59.4(15) . . . . ?

loop_
_platon_squeeze_void_nr
_platon_squeeze_void_average_x
_platon_squeeze_void_average_y
_platon_squeeze_void_average_z
_platon_squeeze_void_volume
_platon_squeeze_void_count_electrons
_platon_squeeze_void_content
1 0.500 0.000 0.500 126 35 '1 CH2Cl2'
